data_7000484
loop_
_publ_author_name
'Lin, Jing-Xiang'
'L\"u, Jian'
'Cao, Rong'
'Chen, Jiu-Tong'
'Su, Cheng-Yong'

_publ_section_title
;
 Supramolecular assembly from decavanadate anion and
 decamethylcucurbit[5]uril
;
_journal_issue 7
_journal_name_full 'Dalton Transactions'
_journal_page_first 1101
_journal_page_last 1103
_journal_paper_doi 10.1039/b817537n
_journal_year 2009
_chemical_formula_sum 'C80 H133 N44 O64.5 V10'
_chemical_formula_weight 3219
_chemical_name_common triclinic
_chemical_name_systematic
;
?
;
_space_group_IT_number 2
_symmetry_cell_setting triclinic
_symmetry_space_group_name_Hall '-P 1'
_symmetry_space_group_name_H-M 'P -1'
_atom_sites_solution_hydrogens geom
_atom_sites_solution_primary direct
_atom_sites_solution_secondary difmap
_audit_creation_method SHELXL-97
_cell_angle_alpha 113.104(5)
_cell_angle_beta 90.714(5)
_cell_angle_gamma 98.954(5)
_cell_formula_units_Z 1
_cell_length_a 13.0425(8)
_cell_length_b 15.2057(8)
_cell_length_c 17.6727(10)
_cell_measurement_reflns_used 8114
_cell_measurement_temperature 143(2)
_cell_measurement_theta_max 63.0591
_cell_measurement_theta_min 2.7275
_cell_volume 3174.0(3)
_computing_structure_refinement 'SHELXL-97 (Sheldrick, 1997)'
_computing_structure_solution 'SHELXS-97 (Sheldrick, 1990)'
_diffrn_ambient_temperature 293(2)
_diffrn_measured_fraction_theta_full 0.927
_diffrn_measured_fraction_theta_max 0.927
_diffrn_radiation_monochromator graphite
_diffrn_radiation_source 'Ultra (Cu) X-ray Source'
_diffrn_radiation_type CuK\a
_diffrn_radiation_wavelength 1.54184
_diffrn_reflns_av_R_equivalents 0.0313
_diffrn_reflns_av_sigmaI/netI 0.0448
_diffrn_reflns_limit_h_max 14
_diffrn_reflns_limit_h_min -14
_diffrn_reflns_limit_k_max 17
_diffrn_reflns_limit_k_min -12
_diffrn_reflns_limit_l_max 20
_diffrn_reflns_limit_l_min -19
_diffrn_reflns_number 17708
_diffrn_reflns_theta_full 63.85
_diffrn_reflns_theta_max 63.85
_diffrn_reflns_theta_min 2.73
_exptl_absorpt_coefficient_mu 6.915
_exptl_absorpt_correction_T_max 1.00000
_exptl_absorpt_correction_T_min 0.66162
_exptl_absorpt_correction_type multi-scan
_exptl_crystal_colour yellow
_exptl_crystal_density_diffrn 1.687
_exptl_crystal_density_method 'not measured'
_exptl_crystal_description block
_exptl_crystal_F_000 1637.6
_exptl_crystal_size_max 0.20
_exptl_crystal_size_mid 0.20
_exptl_crystal_size_min 0.15
_refine_diff_density_max 1.580
_refine_diff_density_min -0.969
_refine_diff_density_rms 0.147
_refine_ls_extinction_method none
_refine_ls_goodness_of_fit_ref 1.059
_refine_ls_hydrogen_treatment mixed
_refine_ls_matrix_type full
_refine_ls_number_parameters 959
_refine_ls_number_reflns 9741
_refine_ls_number_restraints 30
_refine_ls_restrained_S_all 1.062
_refine_ls_R_factor_all 0.0660
_refine_ls_R_factor_gt 0.0531
_refine_ls_shift/su_max 0.001
_refine_ls_shift/su_mean 0.000
_refine_ls_structure_factor_coef Fsqd
_refine_ls_weighting_details 'calc w=1/[\s^2^(Fo^2^)+(0.1280P)^2^+0.0000P] where P=(Fo^2^+2Fc^2^)/3'
_refine_ls_weighting_scheme calc
_refine_ls_wR_factor_gt 0.1635
_refine_ls_wR_factor_ref 0.1787
_reflns_number_gt 7615
_reflns_number_total 9741
_reflns_threshold_expression >2sigma(I)
_cod_data_source_file b817537n.txt
_cod_data_source_block a
_cod_original_sg_symbol_H-M p-1
_cod_database_code 7000484

loop_
_symmetry_equiv_pos_as_xyz
'x, y, z'
'-x, -y, -z'

loop_
_atom_site_label
_atom_site_type_symbol
_atom_site_fract_x
_atom_site_fract_y
_atom_site_fract_z
_atom_site_U_iso_or_equiv
_atom_site_adp_type
_atom_site_occupancy
_atom_site_symmetry_multiplicity
_atom_site_calc_flag
_atom_site_refinement_flags
_atom_site_disorder_assembly
_atom_site_disorder_group
V4 V 0.50711(6) 0.89556(5) 0.00144(4) 0.0146(2) Uani 1 1 d . . .
V2 V 0.29669(6) 0.96551(5) 0.04204(5) 0.0176(2) Uani 1 1 d . . .
V5 V 0.49946(6) 1.06607(5) 0.17073(4) 0.0164(2) Uani 1 1 d . . .
V1 V 0.32046(6) 0.80620(5) -0.13056(5) 0.0176(2) Uani 1 1 d . . .
V3 V 0.70989(6) 0.99136(5) 0.11431(5) 0.0187(2) Uani 1 1 d . . .
O1 O 0.5831(2) 1.0406(2) 0.05247(18) 0.0169(6) Uani 1 1 d . . .
O2 O 0.5960(2) 0.9018(2) -0.09144(18) 0.0171(6) Uani 1 1 d . . .
O3 O 0.6033(2) 0.8713(2) 0.05079(19) 0.0198(7) Uani 1 1 d . . .
O4 O 0.4225(2) 0.9398(2) 0.08798(18) 0.0173(6) Uani 1 1 d . . .
O5 O 0.4256(2) 1.0807(2) 0.24516(19) 0.0233(7) Uani 1 1 d . . .
O6 O 0.5760(2) 1.1881(2) 0.19640(18) 0.0187(6) Uani 1 1 d . . .
O7 O 0.6015(2) 1.0148(2) 0.19220(19) 0.0216(7) Uani 1 1 d . . .
O8 O 0.2231(2) 0.9819(2) 0.1169(2) 0.0264(7) Uani 1 1 d . . .
O9 O 0.4339(2) 0.7882(2) -0.05748(18) 0.0187(6) Uani 1 1 d . . .
O10 O 0.2652(3) 0.6946(2) -0.1766(2) 0.0255(7) Uani 1 1 d . . .
O11 O 0.0623(3) 0.5944(3) 0.1375(2) 0.0277(8) Uani 1 1 d . . .
O12 O 0.7861(3) 0.9471(2) 0.1569(2) 0.0296(8) Uani 1 1 d . . .
O13 O 0.2438(2) 0.8758(2) -0.16362(19) 0.0201(7) Uani 1 1 d . . .
O14 O 0.2359(2) 1.0230(2) -0.01858(19) 0.0207(7) Uani 1 1 d . . .
O15 O 0.3713(2) 1.3033(2) 0.31380(19) 0.0227(7) Uani 1 1 d . . .
O16 O 0.0599(3) 0.5697(2) -0.1776(2) 0.0242(7) Uani 1 1 d . . .
O17 O 0.2553(2) 0.8462(2) -0.02618(19) 0.0193(6) Uani 1 1 d . . .
O18 O 0.6733(2) 0.7415(2) -0.13096(18) 0.0192(7) Uani 1 1 d . . .
O19 O 1.0028(3) 1.5015(2) 0.63170(19) 0.0247(7) Uani 1 1 d . . .
O21 O 0.5004(3) 1.5108(2) 0.37350(19) 0.0263(7) Uani 1 1 d . . .
O22 O 0.5558(2) 0.5865(2) -0.0764(2) 0.0256(7) Uani 1 1 d . . .
N20 N -0.2249(3) 0.3867(3) -0.0908(3) 0.0250(9) Uani 1 1 d . . .
O24 O 0.8707(3) 1.2915(3) 0.5483(2) 0.0305(8) Uani 1 1 d . . .
N1 N 0.5346(3) 0.3341(3) -0.1902(3) 0.0261(9) Uani 1 1 d . . .
N19 N 0.6189(3) 0.4599(3) -0.0623(2) 0.0233(8) Uani 1 1 d . . .
O28 O 0.4302(3) 1.4178(3) 0.7657(2) 0.0284(8) Uani 1 1 d . . .
N99 N 0.5112(3) 1.3743(3) 0.2154(2) 0.0238(8) Uani 1 1 d . . .
N11 N 0.1913(3) 1.2647(3) 0.3048(2) 0.0189(8) Uani 1 1 d . . .
N18 N -0.1246(3) 0.5316(3) -0.0382(2) 0.0212(8) Uani 1 1 d . . .
N13 N 0.8437(3) 0.7757(3) -0.1588(2) 0.0190(8) Uani 1 1 d . . .
N16 N -0.0319(3) 0.6614(3) -0.0734(2) 0.0213(8) Uani 1 1 d . . .
N15 N 0.1882(3) 1.2678(3) 0.0542(2) 0.0192(8) Uani 1 1 d . . .
N10 N 0.8818(3) 1.5377(3) 0.5575(2) 0.0205(8) Uani 1 1 d . . .
N9 N 0.2723(3) 1.3865(3) 0.4169(2) 0.0226(8) Uani 1 1 d . . .
C37 C 0.3595(4) 1.4504(3) 0.4719(3) 0.0228(10) Uani 1 1 d . . .
H37A H 0.4209 1.4206 0.4573 0.027 Uiso 1 1 calc R . .
H37B H 0.3465 1.4566 0.5276 0.027 Uiso 1 1 calc R . .
C38 C 0.9601(3) 1.3012(3) 0.2565(3) 0.0201(9) Uani 1 1 d . . .
H38A H 0.9045 1.3390 0.2682 0.024 Uiso 1 1 calc R . .
H38B H 0.9310 1.2365 0.2522 0.024 Uiso 1 1 calc R . .
N8 N 0.7709(3) 1.3776(3) 0.5035(2) 0.0237(8) Uani 1 1 d . . .
N4 N 0.6543(3) 1.2167(3) 0.6491(3) 0.0285(9) Uani 1 1 d . . .
N5 N 0.5407(3) 1.3360(3) 0.5637(2) 0.0251(9) Uani 1 1 d . . .
N14 N 0.0021(3) 0.7059(3) -0.1773(2) 0.0188(8) Uani 1 1 d . . .
C43 C -0.2165(3) 0.5483(3) 0.0085(3) 0.0202(9) Uani 1 1 d . . .
N3 N 0.4949(3) 1.2849(3) 0.6752(3) 0.0284(9) Uani 1 1 d . . .
O45 O 0.8250(3) 1.2360(3) 0.6996(2) 0.0402(9) Uani 1 1 d . . .
N7 N 0.6183(3) 1.4535(3) 0.5280(2) 0.0244(9) Uani 1 1 d . . .
C47 C -0.1313(4) 0.4390(3) -0.0937(3) 0.0205(10) Uani 1 1 d . . .
C48 C 0.7672(3) 0.7487(3) -0.1162(3) 0.0167(9) Uani 1 1 d . . .
N12 N 0.0401(3) 1.3455(3) 0.3252(2) 0.0194(8) Uani 1 1 d . . .
N17 N 0.7198(3) 0.6060(3) -0.0152(2) 0.0231(8) Uani 1 1 d . . .
C52 C 0.0140(3) 0.6383(3) -0.1465(3) 0.0194(9) Uani 1 1 d . . .
N6 N 0.6901(3) 1.2538(3) 0.5293(3) 0.0272(9) Uani 1 1 d . . .
C54 C 0.9518(3) 1.5588(3) 0.6233(3) 0.0196(9) Uani 1 1 d . . .
C57 C 0.5497(4) 1.4327(3) 0.5788(3) 0.0230(10) Uani 1 1 d . . .
N2 N 0.6869(3) 1.2565(3) 0.7833(3) 0.0298(9) Uani 1 1 d . . .
C59 C 0.7128(4) 0.4438(3) -0.0270(3) 0.0220(10) Uani 1 1 d . . .
C60 C 0.4815(4) 0.3532(3) -0.2488(3) 0.0235(10) Uani 1 1 d . . .
C61 C 0.6885(4) 1.3992(4) 0.0356(3) 0.0296(11) Uani 1 1 d . . .
H61A H 0.7520 1.3894 0.0568 0.044 Uiso 1 1 calc R . .
H61B H 0.6426 1.3379 0.0094 0.044 Uiso 1 1 calc R . .
H61C H 0.6557 1.4421 0.0802 0.044 Uiso 1 1 calc R . .
C62 C 0.1811(4) 1.1906(3) 0.2223(3) 0.0198(9) Uani 1 1 d . . .
H62A H 0.1267 1.1375 0.2189 0.024 Uiso 1 1 calc R . .
H62B H 0.2457 1.1655 0.2113 0.024 Uiso 1 1 calc R . .
C63 C 0.1051(3) 1.2946(3) 0.3557(3) 0.0187(9) Uani 1 1 d . . .
C64 C 0.8590(4) 1.4413(3) 0.4923(3) 0.0230(10) Uani 1 1 d . . .
H64A H 0.9202 1.4111 0.4877 0.028 Uiso 1 1 calc R . .
H64B H 0.8457 1.4473 0.4405 0.028 Uiso 1 1 calc R . .
C65 C 0.7857(4) 1.3065(3) 0.5292(3) 0.0257(11) Uani 1 1 d . . .
C66 C 0.9486(3) 0.7822(3) -0.1240(3) 0.0179(9) Uani 1 1 d . . .
C67 C 0.1523(4) 1.3588(4) 0.5154(3) 0.0282(11) Uani 1 1 d . . .
H67A H 0.2162 1.3848 0.5501 0.042 Uiso 1 1 calc R . .
H67B H 0.1360 1.2900 0.5006 0.042 Uiso 1 1 calc R . .
H67C H 0.0971 1.3890 0.5447 0.042 Uiso 1 1 calc R . .
C68 C -0.0751(4) 0.7508(3) -0.0491(3) 0.0201(9) Uani 1 1 d . . .
C69 C 0.2872(4) 1.3178(3) 0.3420(3) 0.0211(10) Uani 1 1 d . . .
C70 C 0.6256(3) 0.5544(3) -0.0549(3) 0.0210(10) Uani 1 1 d . . .
C72 C 0.5274(4) 0.3886(4) -0.1028(3) 0.0243(10) Uani 1 1 d . . .
H72A H 0.4678 0.4212 -0.0959 0.029 Uiso 1 1 calc R . .
H72B H 0.5154 0.3436 -0.0760 0.029 Uiso 1 1 calc R . .
C73 C 0.5507(4) 1.2110(4) 0.6785(3) 0.0298(11) Uani 1 1 d . . .
C74 C -0.1900(4) 0.5912(4) 0.1011(3) 0.0268(11) Uani 1 1 d . . .
H74A H -0.2527 0.6004 0.1289 0.040 Uiso 1 1 calc R . .
H74B H -0.1442 0.6525 0.1173 0.040 Uiso 1 1 calc R . .
H74C H -0.1562 0.5476 0.1158 0.040 Uiso 1 1 calc R . .
C75 C 0.7472(4) 0.7088(3) 0.0043(3) 0.0212(10) Uani 1 1 d . . .
H75A H 0.7839 0.7404 0.0587 0.025 Uiso 1 1 calc R . .
H75B H 0.6837 0.7352 0.0063 0.025 Uiso 1 1 calc R . .
C76 C -0.0305(3) 0.6039(3) -0.0256(3) 0.0206(9) Uani 1 1 d . . .
H76A H -0.0201 0.6471 0.0324 0.025 Uiso 1 1 calc R . .
H76B H 0.0288 0.5706 -0.0390 0.025 Uiso 1 1 calc R . .
C77 C 0.6031(4) 1.2852(4) 0.4989(3) 0.0257(10) Uani 1 1 d . . .
C78 C 0.7309(4) 1.2372(4) 0.7107(3) 0.0310(12) Uani 1 1 d . . .
C79 C 0.5383(4) 1.2021(4) 0.4279(3) 0.0357(12) Uani 1 1 d . . .
H79A H 0.4822 1.2249 0.4095 0.054 Uiso 1 1 calc R . .
H79B H 0.5103 1.1519 0.4458 0.054 Uiso 1 1 calc R . .
H79C H 0.5811 1.1766 0.3833 0.054 Uiso 1 1 calc R . .
C80 C -0.2514(4) 0.2821(4) -0.1399(3) 0.0317(12) Uani 1 1 d . . .
H80A H -0.1875 0.2559 -0.1523 0.038 Uiso 1 1 calc R . .
H80B H -0.2895 0.2517 -0.1072 0.038 Uiso 1 1 calc R . .
C81 C 0.1642(3) 1.3786(3) 0.4373(3) 0.0197(9) Uani 1 1 d . . .
C82 C 0.4265(4) 0.7570(4) 0.2256(3) 0.0275(11) Uani 1 1 d . . .
C83 C 0.6632(4) 1.3702(3) 0.4756(3) 0.0227(10) Uani 1 1 d . . .
C88 C 0.3496(4) 0.6476(4) -0.3847(3) 0.0297(11) Uani 1 1 d . . .
H88A H 0.4215 0.6517 -0.3691 0.045 Uiso 1 1 calc R . .
H88B H 0.3082 0.5950 -0.3758 0.045 Uiso 1 1 calc R . .
H88C H 0.3271 0.7074 -0.3519 0.045 Uiso 1 1 calc R . .
C89 C 0.6786(4) 1.1811(4) 0.5632(3) 0.0309(11) Uani 1 1 d . . .
H89A H 0.7427 1.1551 0.5587 0.037 Uiso 1 1 calc R . .
H89B H 0.6236 1.1282 0.5304 0.037 Uiso 1 1 calc R . .
C90 C 1.0409(4) 1.2097(4) 0.3676(3) 0.0280(11) Uani 1 1 d . . .
H90A H 0.9850 1.2315 0.4010 0.042 Uiso 1 1 calc R . .
H90B H 1.0842 1.1833 0.3945 0.042 Uiso 1 1 calc R . .
H90C H 1.0127 1.1606 0.3148 0.042 Uiso 1 1 calc R . .
C91 C -0.0275(4) 0.8256(4) 0.0348(3) 0.0318(12) Uani 1 1 d . . .
H91A H -0.0576 0.8831 0.0486 0.048 Uiso 1 1 calc R . .
H91B H 0.0464 0.8414 0.0329 0.048 Uiso 1 1 calc R . .
H91C H -0.0412 0.7994 0.0757 0.048 Uiso 1 1 calc R . .
C93 C 0.4591(4) 1.2924(4) 0.6000(3) 0.0288(11) Uani 1 1 d . . .
H93A H 0.4299 1.2279 0.5598 0.035 Uiso 1 1 calc R . .
H93B H 0.4040 1.3308 0.6121 0.035 Uiso 1 1 calc R . .
C97 C 0.4862(5) 1.1096(4) 0.6331(4) 0.0474(15) Uani 1 1 d . . .
H97A H 0.5246 1.0619 0.6360 0.071 Uiso 1 1 calc R . .
H97B H 0.4715 1.0982 0.5763 0.071 Uiso 1 1 calc R . .
H97C H 0.4220 1.1049 0.6584 0.071 Uiso 1 1 calc R . .
C100 C 0.4771(5) 0.8286(4) 0.1916(4) 0.0487(16) Uani 1 1 d . . .
H10A H 0.4496 0.8878 0.2154 0.073 Uiso 1 1 calc R . .
H10B H 0.4629 0.8016 0.1327 0.073 Uiso 1 1 calc R . .
H10C H 0.5510 0.8421 0.2050 0.073 Uiso 1 1 calc R . .
C50 C 1.0132(4) 0.8823(3) -0.1007(3) 0.0240(10) Uani 1 1 d . . .
H50A H 0.9757 0.9304 -0.0655 0.036 Uiso 1 1 calc R . .
H50B H 1.0267 0.8934 -0.1497 0.036 Uiso 1 1 calc R . .
H50C H 1.0779 0.8864 -0.0720 0.036 Uiso 1 1 calc R . .
N98 N 0.9838(4) 1.6280(3) 0.2957(3) 0.0371(11) Uani 1 1 d . . .
O1W O 0.7550(3) 1.5178(3) 0.2806(2) 0.0492(11) Uani 1 1 d . . .
O2W O 0.1253(6) 0.9421(6) 0.2433(4) 0.105(2) Uani 1 1 d . . .
O3W O 0.7857(15) 1.1633(13) 0.3418(11) 0.043(4) Uani 0.43(2) 1 d P A 1
O5W O 0.2719(13) 1.0790(16) 0.3598(9) 0.089(8) Uani 0.43(2) 1 d P A 1
O7W O 0.228(2) 1.125(2) 0.5155(16) 0.112(8) Uani 0.43(2) 1 d PU A 1
O3W' O 0.7489(13) 1.1260(14) 0.3321(10) 0.066(4) Uani 0.57(2) 1 d P A 2
O5W' O 0.3062(9) 1.0022(12) 0.3441(8) 0.086(6) Uani 0.57(2) 1 d P A 2
O7W' O 0.2733(17) 1.083(2) 0.5097(15) 0.149(11) Uani 0.57(2) 1 d P A 2
O6W O 0.9788(10) 1.1458(8) 0.5475(9) 0.090(4) Uani 0.50 1 d P . .
O8W O -0.0083(9) 0.7896(8) 0.2161(7) 0.073(3) Uani 0.50 1 d P . .
O9W O 0.0391(14) 1.0016(10) 0.4009(9) 0.041(4) Uani 0.25 1 d PU . .
O11W O -0.1750(14) 0.7494(15) 0.3353(12) 0.144(7) Uani 0.50 1 d PU . .
O10W O 0.7996(15) 0.8381(14) 0.2506(11) 0.126(6) Uani 0.50 1 d PU . .
O12W O -0.0955(12) 0.892(2) 0.2545(13) 0.202(13) Uani 0.50 1 d P . .
O4W O -0.1679(9) 1.0315(8) 0.4170(6) 0.070(3) Uani 0.50 1 d PU . .
H40 H 0.631(7) 0.862(6) -0.115(6) 0.084 Uiso 1 1 d . . .

loop_
_atom_site_aniso_label
_atom_site_aniso_U_11
_atom_site_aniso_U_22
_atom_site_aniso_U_33
_atom_site_aniso_U_23
_atom_site_aniso_U_13
_atom_site_aniso_U_12
V4 0.0162(4) 0.0125(4) 0.0135(4) 0.0044(3) -0.0022(3) 0.0000(3)
V2 0.0148(4) 0.0169(4) 0.0167(4) 0.0036(3) -0.0010(3) -0.0016(3)
V5 0.0177(4) 0.0164(4) 0.0127(4) 0.0045(3) -0.0019(3) -0.0004(3)
V1 0.0172(4) 0.0146(4) 0.0164(4) 0.0034(3) -0.0039(3) -0.0020(3)
V3 0.0168(4) 0.0183(4) 0.0189(4) 0.0056(3) -0.0039(3) 0.0024(3)
O1 0.0192(15) 0.0149(15) 0.0145(15) 0.0055(12) -0.0054(12) -0.0021(12)
O2 0.0150(15) 0.0173(15) 0.0159(15) 0.0037(13) 0.0002(12) 0.0024(12)
O3 0.0224(17) 0.0168(15) 0.0195(16) 0.0072(13) -0.0033(13) 0.0023(13)
O4 0.0166(15) 0.0170(15) 0.0170(15) 0.0070(13) -0.0012(12) -0.0013(12)
O5 0.0238(17) 0.0235(16) 0.0179(16) 0.0045(13) 0.0034(14) 0.0010(13)
O6 0.0205(16) 0.0162(15) 0.0150(15) 0.0032(12) -0.0038(13) -0.0003(12)
O7 0.0277(17) 0.0201(16) 0.0159(16) 0.0078(13) -0.0034(13) -0.0001(13)
O8 0.0203(16) 0.0270(18) 0.0244(18) 0.0042(14) 0.0046(14) -0.0011(14)
O9 0.0237(16) 0.0131(15) 0.0170(15) 0.0053(12) -0.0029(13) -0.0012(13)
O10 0.0267(17) 0.0180(16) 0.0242(17) 0.0045(14) -0.0065(14) -0.0064(13)
O11 0.0275(18) 0.0386(19) 0.0207(17) 0.0133(15) 0.0027(15) 0.0125(16)
O12 0.0329(19) 0.0289(18) 0.0251(18) 0.0091(15) -0.0088(15) 0.0055(15)
O13 0.0188(15) 0.0197(15) 0.0175(16) 0.0046(13) -0.0058(13) -0.0006(13)
O14 0.0175(16) 0.0220(16) 0.0186(16) 0.0049(13) -0.0026(13) 0.0006(13)
O15 0.0156(16) 0.0298(17) 0.0199(16) 0.0059(14) 0.0043(13) 0.0064(13)
O16 0.0243(17) 0.0264(17) 0.0233(17) 0.0117(14) 0.0015(14) 0.0037(14)
O17 0.0159(15) 0.0187(15) 0.0196(16) 0.0048(13) 0.0027(13) -0.0001(12)
O18 0.0168(17) 0.0212(16) 0.0194(16) 0.0073(13) 0.0028(13) 0.0050(12)
O19 0.0272(17) 0.0269(17) 0.0196(16) 0.0080(14) -0.0015(14) 0.0072(14)
O21 0.0258(18) 0.0321(18) 0.0161(16) 0.0032(14) -0.0001(14) 0.0085(15)
O22 0.0192(16) 0.0383(19) 0.0267(18) 0.0200(16) 0.0015(14) 0.0073(14)
N20 0.025(2) 0.027(2) 0.026(2) 0.0144(18) 0.0021(17) 0.0024(17)
O24 0.0287(19) 0.0321(19) 0.0303(19) 0.0103(16) -0.0031(15) 0.0107(15)
N1 0.026(2) 0.033(2) 0.024(2) 0.0163(18) 0.0025(17) 0.0053(18)
N19 0.0154(19) 0.031(2) 0.028(2) 0.0176(18) -0.0025(16) 0.0018(16)
O28 0.0235(17) 0.037(2) 0.0258(18) 0.0139(15) -0.0009(14) 0.0045(16)
N99 0.027(2) 0.025(2) 0.018(2) 0.0058(17) 0.0015(17) 0.0098(17)
N11 0.0171(19) 0.0223(19) 0.0149(19) 0.0048(16) 0.0017(15) 0.0034(16)
N18 0.0174(19) 0.029(2) 0.019(2) 0.0121(17) 0.0028(16) 0.0026(16)
N13 0.0175(19) 0.0222(19) 0.0164(19) 0.0087(16) -0.0056(15) -0.0017(15)
N16 0.023(2) 0.026(2) 0.018(2) 0.0121(17) 0.0036(16) 0.0072(16)
N15 0.0156(19) 0.026(2) 0.0177(19) 0.0095(16) 0.0029(15) 0.0055(16)
N10 0.0212(19) 0.023(2) 0.0142(19) 0.0036(16) -0.0026(16) 0.0058(16)
N9 0.020(2) 0.027(2) 0.0140(19) 0.0018(16) -0.0020(16) 0.0020(16)
C37 0.022(2) 0.028(2) 0.015(2) 0.004(2) -0.0020(19) 0.009(2)
C38 0.017(2) 0.026(2) 0.017(2) 0.0083(19) 0.0000(18) 0.0031(19)
N8 0.020(2) 0.027(2) 0.022(2) 0.0069(17) 0.0008(16) 0.0066(17)
N4 0.029(2) 0.028(2) 0.030(2) 0.0119(19) 0.0004(19) 0.0057(18)
N5 0.024(2) 0.026(2) 0.020(2) 0.0046(17) 0.0014(17) 0.0027(17)
N14 0.0183(19) 0.0219(19) 0.0149(19) 0.0058(16) 0.0036(15) 0.0038(15)
C43 0.014(2) 0.031(3) 0.021(2) 0.016(2) 0.0024(18) 0.0052(19)
N3 0.031(2) 0.026(2) 0.025(2) 0.0087(18) -0.0055(18) 0.0013(18)
O45 0.032(2) 0.044(2) 0.036(2) 0.0039(18) -0.0011(17) 0.0147(18)
N7 0.025(2) 0.026(2) 0.017(2) 0.0044(17) -0.0008(17) 0.0041(17)
C47 0.021(2) 0.031(3) 0.016(2) 0.015(2) -0.001(2) 0.009(2)
C48 0.018(2) 0.015(2) 0.014(2) 0.0038(17) 0.0002(18) 0.0016(17)
N12 0.0169(19) 0.027(2) 0.0144(18) 0.0077(16) -0.0003(15) 0.0061(16)
N17 0.023(2) 0.026(2) 0.025(2) 0.0152(17) 0.0016(17) 0.0044(17)
C52 0.018(2) 0.021(2) 0.015(2) 0.0059(19) -0.0067(18) -0.0024(19)
N6 0.031(2) 0.022(2) 0.024(2) 0.0060(17) -0.0050(18) 0.0014(18)
C54 0.019(2) 0.024(2) 0.016(2) 0.0082(19) 0.0021(18) 0.0022(19)
C57 0.020(2) 0.029(3) 0.016(2) 0.005(2) -0.011(2) 0.002(2)
N2 0.029(2) 0.028(2) 0.030(2) 0.0090(19) -0.0007(19) 0.0070(18)
C59 0.021(2) 0.028(2) 0.023(2) 0.016(2) 0.0017(19) 0.005(2)
C60 0.017(2) 0.029(3) 0.026(3) 0.014(2) 0.000(2) -0.003(2)
C61 0.026(3) 0.040(3) 0.033(3) 0.026(2) 0.004(2) 0.003(2)
C62 0.028(2) 0.016(2) 0.014(2) 0.0054(18) -0.0038(19) -0.0004(18)
C63 0.016(2) 0.027(2) 0.015(2) 0.0092(19) 0.0032(18) 0.0060(19)
C64 0.020(2) 0.030(3) 0.015(2) 0.004(2) 0.0019(19) 0.008(2)
C65 0.031(3) 0.024(2) 0.016(2) 0.0012(19) -0.004(2) 0.005(2)
C66 0.020(2) 0.018(2) 0.012(2) 0.0042(18) -0.0024(18) -0.0020(18)
C67 0.038(3) 0.034(3) 0.015(2) 0.010(2) 0.001(2) 0.010(2)
C68 0.021(2) 0.025(2) 0.015(2) 0.0088(19) 0.0012(18) 0.0015(19)
C69 0.028(3) 0.021(2) 0.015(2) 0.0086(19) -0.006(2) 0.0008(19)
C70 0.019(2) 0.029(3) 0.018(2) 0.013(2) 0.0014(19) 0.003(2)
C72 0.018(2) 0.035(3) 0.025(2) 0.018(2) 0.003(2) 0.002(2)
C73 0.031(3) 0.022(2) 0.032(3) 0.009(2) -0.004(2) -0.004(2)
C74 0.025(2) 0.040(3) 0.021(2) 0.017(2) 0.002(2) 0.008(2)
C75 0.023(2) 0.027(2) 0.018(2) 0.0110(19) 0.0063(19) 0.0100(19)
C76 0.013(2) 0.032(3) 0.021(2) 0.015(2) 0.0006(18) 0.0060(19)
C77 0.025(2) 0.028(3) 0.019(2) 0.005(2) -0.006(2) 0.002(2)
C78 0.037(3) 0.021(2) 0.031(3) 0.007(2) -0.002(2) 0.006(2)
C79 0.038(3) 0.029(3) 0.027(3) 0.001(2) -0.007(2) -0.005(2)
C80 0.036(3) 0.027(3) 0.035(3) 0.014(2) -0.005(2) 0.010(2)
C81 0.019(2) 0.027(2) 0.015(2) 0.0092(19) 0.0056(18) 0.0071(19)
C82 0.028(3) 0.024(2) 0.033(3) 0.016(2) -0.001(2) 0.001(2)
C83 0.025(2) 0.024(2) 0.013(2) 0.0002(19) -0.0023(19) 0.005(2)
C88 0.035(3) 0.030(3) 0.016(2) 0.002(2) -0.008(2) 0.005(2)
C89 0.037(3) 0.022(2) 0.029(3) 0.005(2) 0.000(2) 0.008(2)
C90 0.030(3) 0.033(3) 0.023(3) 0.016(2) 0.001(2) -0.002(2)
C91 0.035(3) 0.035(3) 0.017(2) 0.006(2) -0.005(2) -0.006(2)
C93 0.028(3) 0.032(3) 0.021(2) 0.007(2) -0.006(2) -0.002(2)
C97 0.054(4) 0.027(3) 0.050(4) 0.011(3) -0.004(3) -0.012(3)
C100 0.054(4) 0.041(3) 0.060(4) 0.036(3) -0.006(3) -0.009(3)
C50 0.027(3) 0.020(2) 0.018(2) 0.0044(19) -0.002(2) -0.0071(19)
N98 0.043(3) 0.047(3) 0.029(2) 0.018(2) 0.011(2) 0.022(2)
O1W 0.051(3) 0.059(3) 0.032(2) 0.006(2) -0.0027(19) 0.025(2)
O2W 0.095(5) 0.153(7) 0.058(4) 0.045(4) 0.019(3) -0.007(5)
O3W 0.049(10) 0.046(9) 0.028(7) 0.007(7) -0.012(7) 0.008(7)
O5W 0.079(10) 0.104(16) 0.072(10) 0.031(9) 0.037(8) -0.004(10)
O7W 0.123(17) 0.130(15) 0.087(12) 0.064(11) -0.005(11) -0.026(11)
O3W' 0.058(9) 0.083(12) 0.041(6) 0.004(8) 0.000(6) 0.017(7)
O5W' 0.078(8) 0.110(12) 0.095(9) 0.073(9) 0.024(6) -0.004(7)
O7W' 0.111(15) 0.21(3) 0.141(17) 0.121(19) -0.063(13) -0.066(14)
O6W 0.105(10) 0.067(7) 0.135(11) 0.063(8) 0.040(8) 0.062(7)
O8W 0.077(7) 0.078(7) 0.068(7) 0.030(6) -0.015(6) 0.021(6)
O9W 0.074(10) 0.025(7) 0.031(8) 0.020(6) 0.018(7) 0.003(7)
O11W 0.141(12) 0.195(14) 0.169(13) 0.119(11) 0.021(10) 0.116(11)
O10W 0.146(12) 0.162(13) 0.128(11) 0.114(10) 0.011(9) 0.045(10)
O12W 0.075(10) 0.50(4) 0.192(19) 0.28(3) 0.055(11) 0.115(17)
O4W 0.092(7) 0.101(7) 0.063(6) 0.061(6) 0.047(5) 0.073(6)

loop_
_atom_type_symbol
_atom_type_description
_atom_type_scat_dispersion_real
_atom_type_scat_dispersion_imag
_atom_type_scat_source
C C 0.0181 0.0091 'International Tables Vol C Tables 4.2.6.8 and 6.1.1.4'
H H 0.0000 0.0000 'International Tables Vol C Tables 4.2.6.8 and 6.1.1.4'
O O 0.0492 0.0322 'International Tables Vol C Tables 4.2.6.8 and 6.1.1.4'
V V 0.0687 2.1097 'International Tables Vol C Tables 4.2.6.8 and 6.1.1.4'
N N 0.0311 0.0180 'International Tables Vol C Tables 4.2.6.8 and 6.1.1.4'

loop_
_geom_angle_atom_site_label_1
_geom_angle_atom_site_label_2
_geom_angle_atom_site_label_3
_geom_angle
_geom_angle_site_symmetry_1
_geom_angle_site_symmetry_3
_geom_angle_publ_flag
O9 V4 O3 106.53(15) . . ?
O9 V4 O4 100.30(14) . . ?
O3 V4 O4 99.45(14) . . ?
O9 V4 O2 94.37(14) . . ?
O3 V4 O2 93.68(14) . . ?
O4 V4 O2 156.58(13) . . ?
O9 V4 O1 87.76(13) . 2_675 ?
O3 V4 O1 164.63(13) . 2_675 ?
O4 V4 O1 83.10(12) . 2_675 ?
O2 V4 O1 79.31(12) . 2_675 ?
O9 V4 O1 165.30(13) . . ?
O3 V4 O1 86.87(13) . . ?
O4 V4 O1 82.99(12) . . ?
O2 V4 O1 78.42(12) . . ?
O1 V4 O1 78.36(12) 2_675 . ?
O9 V4 V3 143.60(11) . . ?
O3 V4 V3 37.49(10) . . ?
O4 V4 V3 93.39(9) . . ?
O2 V4 V3 85.28(9) . . ?
O1 V4 V3 127.55(8) 2_675 . ?
O1 V4 V3 49.38(8) . . ?
O9 V4 V2 84.86(11) . . ?
O3 V4 V2 137.18(11) . . ?
O4 V4 V2 37.83(9) . . ?
O2 V4 V2 127.18(9) . . ?
O1 V4 V2 47.87(8) 2_675 . ?
O1 V4 V2 89.33(8) . . ?
V3 V4 V2 123.81(3) . . ?
O9 V4 V1 38.83(10) . . ?
O3 V4 V1 145.08(11) . . ?
O4 V4 V1 93.26(9) . . ?
O2 V4 V1 86.79(9) . . ?
O1 V4 V1 48.93(8) 2_675 . ?
O1 V4 V1 127.12(8) . . ?
V3 V4 V1 171.91(3) . . ?
V2 V4 V1 60.62(2) . . ?
O9 V4 V5 138.02(11) . . ?
O3 V4 V5 84.36(11) . . ?
O4 V4 V5 37.80(9) . . ?
O2 V4 V5 125.91(9) . . ?
O1 V4 V5 88.71(8) 2_675 . ?
O1 V4 V5 47.49(8) . . ?
V3 V4 V5 61.31(2) . . ?
V2 V4 V5 62.57(2) . . ?
V1 V4 V5 123.02(3) . . ?
O8 V2 O17 105.10(16) . . ?
O8 V2 O14 102.09(16) . . ?
O17 V2 O14 96.87(14) . . ?
O8 V2 O4 101.12(16) . . ?
O17 V2 O4 95.04(14) . . ?
O14 V2 O4 150.08(13) . . ?
O8 V2 O2 99.87(15) . 2_675 ?
O17 V2 O2 153.96(14) . 2_675 ?
O14 V2 O2 84.89(13) . 2_675 ?
O4 V2 O2 72.72(12) . 2_675 ?
O8 V2 O1 172.36(14) . 2_675 ?
O17 V2 O1 82.01(12) . 2_675 ?
O14 V2 O1 79.49(12) . 2_675 ?
O4 V2 O1 75.12(11) . 2_675 ?
O2 V2 O1 72.73(11) 2_675 2_675 ?
O8 V2 V3 133.52(13) . 2_675 ?
O17 V2 V3 84.19(10) . 2_675 ?
O14 V2 V3 31.65(10) . 2_675 ?
O4 V2 V3 123.72(9) . 2_675 ?
O2 V2 V3 83.98(8) 2_675 2_675 ?
O1 V2 V3 48.93(7) 2_675 2_675 ?
O8 V2 V4 135.60(13) . . ?
O17 V2 V4 78.97(10) . . ?
O14 V2 V4 121.59(10) . . ?
O4 V2 V4 35.29(9) . . ?
O2 V2 V4 78.07(9) 2_675 . ?
O1 V2 V4 42.10(7) 2_675 . ?
V3 V2 V4 90.72(3) 2_675 . ?
O8 V2 V1 139.25(12) . . ?
O17 V2 V1 34.41(10) . . ?
O14 V2 V1 84.41(10) . . ?
O4 V2 V1 90.20(9) . . ?
O2 V2 V1 120.85(9) 2_675 . ?
O1 V2 V1 48.11(7) 2_675 . ?
V3 V2 V1 59.26(2) 2_675 . ?
V4 V2 V1 59.74(2) . . ?
O5 V5 O7 105.88(16) . . ?
O5 V5 O6 104.00(15) . . ?
O7 V5 O6 96.41(14) . . ?
O5 V5 O4 99.33(15) . . ?
O7 V5 O4 94.12(14) . . ?
O6 V5 O4 150.62(13) . . ?
O5 V5 O2 99.25(15) . 2_675 ?
O7 V5 O2 153.29(14) . 2_675 ?
O6 V5 O2 86.02(12) . 2_675 ?
O4 V5 O2 72.69(12) . 2_675 ?
O5 V5 O1 171.63(14) . . ?
O7 V5 O1 81.10(13) . . ?
O6 V5 O1 79.40(12) . . ?
O4 V5 O1 75.25(11) . . ?
O2 V5 O1 73.18(11) 2_675 . ?
O5 V5 V1 135.72(12) . 2_675 ?
O7 V5 V1 82.34(11) . 2_675 ?
O6 V5 V1 32.08(9) . 2_675 ?
O4 V5 V1 123.84(9) . 2_675 ?
O2 V5 V1 86.02(9) 2_675 2_675 ?
O1 V5 V1 48.73(7) . 2_675 ?
O5 V5 V4 133.52(12) . . ?
O7 V5 V4 78.47(10) . . ?
O6 V5 V4 121.76(10) . . ?
O4 V5 V4 34.89(9) . . ?
O2 V5 V4 77.70(9) 2_675 . ?
O1 V5 V4 42.37(7) . . ?
V1 V5 V4 90.68(3) 2_675 . ?
O10 V1 O13 106.22(16) . . ?
O10 V1 O6 100.92(16) . 2_675 ?
O13 V1 O6 95.10(14) . 2_675 ?
O10 V1 O17 101.89(15) . . ?
O13 V1 O17 89.37(14) . . ?
O6 V1 O17 154.49(13) 2_675 . ?
O10 V1 O9 98.54(15) . . ?
O13 V1 O9 154.76(13) . . ?
O6 V1 O9 84.78(13) 2_675 . ?
O17 V1 O9 80.71(13) . . ?
O10 V1 O1 171.12(14) . 2_675 ?
O13 V1 O1 82.59(12) . 2_675 ?
O6 V1 O1 79.05(12) 2_675 2_675 ?
O17 V1 O1 76.64(12) . 2_675 ?
O9 V1 O1 72.58(11) . 2_675 ?
O10 V1 V3 139.69(12) . 2_675 ?
O13 V1 V3 33.52(10) . 2_675 ?
O6 V1 V3 88.54(9) 2_675 2_675 ?
O17 V1 V3 81.39(9) . 2_675 ?
O9 V1 V3 121.44(9) . 2_675 ?
O1 V1 V3 49.08(7) 2_675 2_675 ?
O10 V1 V5 133.47(13) . 2_675 ?
O13 V1 V5 81.89(10) . 2_675 ?
O6 V1 V5 32.78(9) 2_675 2_675 ?
O17 V1 V5 124.26(9) . 2_675 ?
O9 V1 V5 84.66(9) . 2_675 ?
O1 V1 V5 47.70(7) 2_675 2_675 ?
V3 V1 V5 61.79(2) 2_675 2_675 ?
O10 V1 V4 129.09(12) . . ?
O13 V1 V4 124.47(10) . . ?
O6 V1 V4 80.62(10) 2_675 . ?
O17 V1 V4 76.20(9) . . ?
O9 V1 V4 30.54(8) . . ?
O1 V1 V4 42.04(7) 2_675 . ?
V3 V1 V4 90.98(3) 2_675 . ?
V5 V1 V4 65.03(2) 2_675 . ?
O10 V1 V2 131.97(13) . . ?
O13 V1 V2 81.39(10) . . ?
O6 V1 V2 126.03(10) 2_675 . ?
O17 V1 V2 30.08(9) . . ?
O9 V1 V2 78.44(9) . . ?
O1 V1 V2 47.00(7) 2_675 . ?
V3 V1 V2 59.79(2) 2_675 . ?
V5 V1 V2 94.31(3) 2_675 . ?
V4 V1 V2 59.64(2) . . ?
O12 V3 O14 103.72(17) . 2_675 ?
O12 V3 O13 104.29(16) . 2_675 ?
O14 V3 O13 94.66(14) 2_675 2_675 ?
O12 V3 O7 100.17(16) . . ?
O14 V3 O7 155.19(14) 2_675 . ?
O13 V3 O7 85.76(14) 2_675 . ?
O12 V3 O3 100.46(15) . . ?
O14 V3 O3 87.76(14) 2_675 . ?
O13 V3 O3 153.77(13) 2_675 . ?
O7 V3 O3 81.41(13) . . ?
O12 V3 O1 173.02(15) . . ?
O14 V3 O1 79.59(12) 2_675 . ?
O13 V3 O1 81.38(12) 2_675 . ?
O7 V3 O1 75.95(12) . . ?
O3 V3 O1 73.36(11) . . ?
O12 V3 V1 136.79(13) . 2_675 ?
O14 V3 V1 87.20(10) 2_675 2_675 ?
O13 V3 V1 32.55(9) 2_675 2_675 ?
O7 V3 V1 79.86(9) . 2_675 ?
O3 V3 V1 121.92(9) . 2_675 ?
O1 V3 V1 48.84(7) . 2_675 ?
O12 V3 V4 130.91(13) . . ?
O14 V3 V4 82.52(10) 2_675 . ?
O13 V3 V4 123.95(10) 2_675 . ?
O7 V3 V4 76.83(9) . . ?
O3 V3 V4 30.49(8) . . ?
O1 V3 V4 42.87(7) . . ?
V1 V3 V4 91.57(3) 2_675 . ?
O12 V3 V2 136.53(14) . 2_675 ?
O14 V3 V2 33.13(10) 2_675 2_675 ?
O13 V3 V2 81.75(10) 2_675 2_675 ?
O7 V3 V2 123.28(9) . 2_675 ?
O3 V3 V2 86.31(9) . 2_675 ?
O1 V3 V2 47.56(7) . 2_675 ?
V1 V3 V2 60.95(2) 2_675 2_675 ?
V4 V3 V2 65.92(2) . 2_675 ?
V4 O1 V4 101.64(12) 2_675 . ?
V4 O1 V2 90.03(11) 2_675 2_675 ?
V4 O1 V2 99.58(12) . 2_675 ?
V4 O1 V5 98.85(12) 2_675 . ?
V4 O1 V5 90.15(11) . . ?
V2 O1 V5 165.29(14) 2_675 . ?
V4 O1 V1 89.03(10) 2_675 2_675 ?
V4 O1 V1 168.37(15) . 2_675 ?
V2 O1 V1 84.88(10) 2_675 2_675 ?
V5 O1 V1 83.57(10) . 2_675 ?
V4 O1 V3 169.41(15) 2_675 . ?
V4 O1 V3 87.74(10) . . ?
V2 O1 V3 83.50(10) 2_675 . ?
V5 O1 V3 85.90(10) . . ?
V1 O1 V3 82.07(10) 2_675 . ?
V4 O2 V5 106.11(14) . 2_675 ?
V4 O2 V2 107.16(14) . 2_675 ?
V5 O2 V2 99.24(13) 2_675 2_675 ?
V4 O2 H40 123(7) . . ?
V5 O2 H40 114(7) 2_675 . ?
V2 O2 H40 104(6) 2_675 . ?
V4 O3 V3 112.02(15) . . ?
V4 O4 V2 106.88(14) . . ?
V4 O4 V5 107.31(14) . . ?
V2 O4 V5 108.10(14) . . ?
V1 O6 V5 115.14(16) 2_675 . ?
V5 O7 V3 116.48(16) . . ?
V4 O9 V1 110.63(15) . . ?
V1 O13 V3 113.93(16) . 2_675 ?
V3 O14 V2 115.22(16) 2_675 . ?
V2 O17 V1 115.51(16) . . ?
C47 N20 C80 121.6(4) . . ?
C47 N20 C59 112.8(4) . 1_455 ?
C80 N20 C59 125.2(4) . 1_455 ?
C60 N1 C72 120.8(4) . . ?
C60 N1 C82 112.4(4) . 2_665 ?
C72 N1 C82 125.2(4) . 2_665 ?
C70 N19 C72 120.6(4) . . ?
C70 N19 C59 112.6(4) . . ?
C72 N19 C59 126.8(4) . . ?
C69 N11 C62 121.1(4) . . ?
C69 N11 C63 113.5(4) . . ?
C62 N11 C63 125.4(4) . . ?
C47 N18 C43 113.3(4) . . ?
C47 N18 C76 121.3(4) . . ?
C43 N18 C76 125.4(4) . . ?
C48 N13 C62 120.8(4) . 2_675 ?
C48 N13 C66 112.8(3) . . ?
C62 N13 C66 125.6(4) 2_675 . ?
C52 N16 C76 121.3(4) . . ?
C52 N16 C68 113.2(3) . . ?
C76 N16 C68 125.4(4) . . ?
C48 N15 C68 113.4(4) 2_675 2_575 ?
C48 N15 C75 120.0(4) 2_675 2_675 ?
C68 N15 C75 126.3(4) 2_575 2_675 ?
C54 N10 C64 121.2(4) . . ?
C54 N10 C81 112.6(4) . 2_686 ?
C64 N10 C81 126.3(4) . 2_686 ?
C69 N9 C37 120.9(4) . . ?
C69 N9 C81 113.3(4) . . ?
C37 N9 C81 125.4(4) . . ?
N9 C37 N7 115.3(4) . 2_686 ?
N9 C37 H37A 108.5 . . ?
N7 C37 H37A 108.5 2_686 . ?
N9 C37 H37B 108.5 . . ?
N7 C37 H37B 108.5 2_686 . ?
H37A C37 H37B 107.5 . . ?
N12 C38 N14 113.8(4) 1_655 2_675 ?
N12 C38 H38A 108.8 1_655 . ?
N14 C38 H38A 108.8 2_675 . ?
N12 C38 H38B 108.8 1_655 . ?
N14 C38 H38B 108.8 2_675 . ?
H38A C38 H38B 107.7 . . ?
C65 N8 C64 120.8(4) . . ?
C65 N8 C83 113.3(4) . . ?
C64 N8 C83 125.0(4) . . ?
C78 N4 C73 112.0(4) . . ?
C78 N4 C89 120.1(4) . . ?
C73 N4 C89 126.1(4) . . ?
C57 N5 C77 113.0(4) . . ?
C57 N5 C93 119.2(4) . . ?
C77 N5 C93 126.7(4) . . ?
C52 N14 C38 121.3(4) . 2_675 ?
C52 N14 C66 113.4(4) . 1_455 ?
C38 N14 C66 125.3(4) 2_675 1_455 ?
N18 C43 N17 112.8(4) . 1_455 ?
N18 C43 C74 112.7(4) . . ?
N17 C43 C74 111.2(4) 1_455 . ?
N18 C43 C59 102.5(4) . 1_455 ?
N17 C43 C59 102.5(3) 1_455 1_455 ?
C74 C43 C59 114.6(4) . 1_455 ?
C60 N3 C73 114.1(4) 1_566 . ?
C60 N3 C93 120.7(4) 1_566 . ?
C73 N3 C93 125.2(4) . . ?
C57 N7 C37 121.2(4) . 2_686 ?
C57 N7 C83 113.3(4) . . ?
C37 N7 C83 125.5(4) 2_686 . ?
O11 C47 N18 125.7(4) 2_565 . ?
O11 C47 N20 125.0(4) 2_565 . ?
N18 C47 N20 109.2(4) . . ?
O18 C48 N15 125.5(4) . 2_675 ?
O18 C48 N13 125.5(4) . . ?
N15 C48 N13 109.0(4) 2_675 . ?
C54 N12 C38 120.2(4) 2_686 1_455 ?
C54 N12 C63 112.6(4) 2_686 . ?
C38 N12 C63 126.4(4) 1_455 . ?
C70 N17 C75 121.2(4) . . ?
C70 N17 C43 113.3(4) . 1_655 ?
C75 N17 C43 125.5(4) . 1_655 ?
O16 C52 N14 126.0(4) . . ?
O16 C52 N16 125.5(4) . . ?
N14 C52 N16 108.5(4) . . ?
C65 N6 C89 121.7(4) . . ?
C65 N6 C77 113.5(4) . . ?
C89 N6 C77 124.6(4) . . ?
O19 C54 N12 125.8(4) . 2_686 ?
O19 C54 N10 124.8(4) . . ?
N12 C54 N10 109.3(4) 2_686 . ?
O21 C57 N7 125.9(4) 2_686 . ?
O21 C57 N5 125.2(5) 2_686 . ?
N7 C57 N5 108.8(4) . . ?
C78 N2 C80 121.8(4) . 1_666 ?
C78 N2 C82 113.2(4) . 2_676 ?
C80 N2 C82 124.9(4) 1_666 2_676 ?
N19 C59 N20 112.4(4) . 1_655 ?
N19 C59 C61 112.3(4) . 1_545 ?
N20 C59 C61 111.2(4) 1_655 1_545 ?
N19 C59 C43 102.9(3) . 1_655 ?
N20 C59 C43 102.2(4) 1_655 1_655 ?
C61 C59 C43 115.3(4) 1_545 1_655 ?
O28 C60 N3 127.1(4) 1_544 1_544 ?
O28 C60 N1 125.5(5) 1_544 . ?
N3 C60 N1 107.4(4) 1_544 . ?
C59 C61 H61A 109.5 1_565 . ?
C59 C61 H61B 109.5 1_565 . ?
H61A C61 H61B 109.5 . . ?
C59 C61 H61C 109.5 1_565 . ?
H61A C61 H61C 109.5 . . ?
H61B C61 H61C 109.5 . . ?
N11 C62 N13 113.8(4) . 2_675 ?
N11 C62 H62A 108.8 . . ?
N13 C62 H62A 108.8 2_675 . ?
N11 C62 H62B 108.8 . . ?
N13 C62 H62B 108.8 2_675 . ?
H62A C62 H62B 107.7 . . ?
N12 C63 N11 113.1(4) . . ?
N12 C63 C90 111.6(4) . 1_455 ?
N11 C63 C90 111.4(4) . 1_455 ?
N12 C63 C81 102.8(3) . . ?
N11 C63 C81 102.0(3) . . ?
C90 C63 C81 115.4(4) 1_455 . ?
N10 C64 N8 114.9(4) . . ?
N10 C64 H64A 108.5 . . ?
N8 C64 H64A 108.5 . . ?
N10 C64 H64B 108.5 . . ?
N8 C64 H64B 108.5 . . ?
H64A C64 H64B 107.5 . . ?
O24 C65 N8 125.7(5) . . ?
O24 C65 N6 125.9(5) . . ?
N8 C65 N6 108.4(4) . . ?
N14 C66 N13 112.7(4) 1_655 . ?
N14 C66 C50 111.8(4) 1_655 . ?
N13 C66 C50 111.7(4) . . ?
N14 C66 C68 102.5(3) 1_655 1_655 ?
N13 C66 C68 102.3(3) . 1_655 ?
C50 C66 C68 115.3(4) . 1_655 ?
C81 C67 H67A 109.5 . . ?
C81 C67 H67B 109.5 . . ?
H67A C67 H67B 109.5 . . ?
C81 C67 H67C 109.5 . . ?
H67A C67 H67C 109.5 . . ?
H67B C67 H67C 109.5 . . ?
N15 C68 N16 112.1(4) 2_575 . ?
N15 C68 C91 112.6(4) 2_575 . ?
N16 C68 C91 111.8(4) . . ?
N15 C68 C66 102.6(3) 2_575 1_455 ?
N16 C68 C66 102.4(3) . 1_455 ?
C91 C68 C66 114.7(4) . 1_455 ?
O15 C69 N9 126.1(4) . . ?
O15 C69 N11 125.7(4) . . ?
N9 C69 N11 108.1(4) . . ?
O22 C70 N17 126.4(4) . . ?
O22 C70 N19 124.8(4) . . ?
N17 C70 N19 108.7(4) . . ?
N19 C72 N1 113.8(4) . . ?
N19 C72 H72A 108.8 . . ?
N1 C72 H72A 108.8 . . ?
N19 C72 H72B 108.8 . . ?
N1 C72 H72B 108.8 . . ?
H72A C72 H72B 107.7 . . ?
N3 C73 N4 114.0(4) . . ?
N3 C73 C97 110.9(4) . . ?
N4 C73 C97 110.9(5) . . ?
N3 C73 C82 102.3(4) . 2_676 ?
N4 C73 C82 103.2(4) . 2_676 ?
C97 C73 C82 115.1(4) . 2_676 ?
C43 C74 H74A 109.5 . . ?
C43 C74 H74B 109.5 . . ?
H74A C74 H74B 109.5 . . ?
C43 C74 H74C 109.5 . . ?
H74A C74 H74C 109.5 . . ?
H74B C74 H74C 109.5 . . ?
N17 C75 N15 114.2(4) . 2_675 ?
N17 C75 H75A 108.7 . . ?
N15 C75 H75A 108.7 2_675 . ?
N17 C75 H75B 108.7 . . ?
N15 C75 H75B 108.7 2_675 . ?
H75A C75 H75B 107.6 . . ?
N16 C76 N18 114.9(4) . . ?
N16 C76 H76A 108.5 . . ?
N18 C76 H76A 108.5 . . ?
N16 C76 H76B 108.5 . . ?
N18 C76 H76B 108.5 . . ?
H76A C76 H76B 107.5 . . ?
N5 C77 N6 113.1(4) . . ?
N5 C77 C79 112.4(4) . . ?
N6 C77 C79 111.5(4) . . ?
N5 C77 C83 102.8(4) . . ?
N6 C77 C83 101.5(4) . . ?
C79 C77 C83 114.8(4) . . ?
O45 C78 N2 126.6(5) . . ?
O45 C78 N4 124.4(5) . . ?
N2 C78 N4 109.0(5) . . ?
C77 C79 H79A 109.5 . . ?
C77 C79 H79B 109.5 . . ?
H79A C79 H79B 109.5 . . ?
C77 C79 H79C 109.5 . . ?
H79A C79 H79C 109.5 . . ?
H79B C79 H79C 109.5 . . ?
N2 C80 N20 114.0(4) 1_444 . ?
N2 C80 H80A 108.8 1_444 . ?
N20 C80 H80A 108.8 . . ?
N2 C80 H80B 108.8 1_444 . ?
N20 C80 H80B 108.8 . . ?
H80A C80 H80B 107.7 . . ?
N9 C81 N10 112.7(4) . 2_686 ?
N9 C81 C67 111.4(4) . . ?
N10 C81 C67 111.8(4) 2_686 . ?
N9 C81 C63 102.9(3) . . ?
N10 C81 C63 102.6(3) 2_686 . ?
C67 C81 C63 114.9(4) . . ?
N1 C82 N2 112.7(4) 2_665 2_676 ?
N1 C82 C100 111.1(5) 2_665 . ?
N2 C82 C100 112.0(4) 2_676 . ?
N1 C82 C73 103.2(4) 2_665 2_676 ?
N2 C82 C73 102.2(4) 2_676 2_676 ?
C100 C82 C73 115.2(5) . 2_676 ?
N8 C83 N7 111.8(4) . . ?
N8 C83 C88 112.3(4) . 2_675 ?
N7 C83 C88 112.1(4) . 2_675 ?
N8 C83 C77 102.9(4) . . ?
N7 C83 C77 101.9(4) . . ?
C88 C83 C77 115.1(4) 2_675 . ?
C83 C88 H88A 109.5 2_675 . ?
C83 C88 H88B 109.5 2_675 . ?
H88A C88 H88B 109.5 . . ?
C83 C88 H88C 109.5 2_675 . ?
H88A C88 H88C 109.5 . . ?
H88B C88 H88C 109.5 . . ?
N6 C89 N4 114.0(4) . . ?
N6 C89 H89A 108.7 . . ?
N4 C89 H89A 108.7 . . ?
N6 C89 H89B 108.7 . . ?
N4 C89 H89B 108.7 . . ?
H89A C89 H89B 107.6 . . ?
C63 C90 H90A 109.5 1_655 . ?
C63 C90 H90B 109.5 1_655 . ?
H90A C90 H90B 109.5 . . ?
C63 C90 H90C 109.5 1_655 . ?
H90A C90 H90C 109.5 . . ?
H90B C90 H90C 109.5 . . ?
C68 C91 H91A 109.5 . . ?
C68 C91 H91B 109.5 . . ?
H91A C91 H91B 109.5 . . ?
C68 C91 H91C 109.5 . . ?
H91A C91 H91C 109.5 . . ?
H91B C91 H91C 109.5 . . ?
N5 C93 N3 113.6(4) . . ?
N5 C93 H93A 108.8 . . ?
N3 C93 H93A 108.8 . . ?
N5 C93 H93B 108.8 . . ?
N3 C93 H93B 108.8 . . ?
H93A C93 H93B 107.7 . . ?
C73 C97 H97A 109.5 . . ?
C73 C97 H97B 109.5 . . ?
H97A C97 H97B 109.5 . . ?
C73 C97 H97C 109.5 . . ?
H97A C97 H97C 109.5 . . ?
H97B C97 H97C 109.5 . . ?
C82 C100 H10A 109.5 . . ?
C82 C100 H10B 109.5 . . ?
H10A C100 H10B 109.5 . . ?
C82 C100 H10C 109.5 . . ?
H10A C100 H10C 109.5 . . ?
H10B C100 H10C 109.5 . . ?
C66 C50 H50A 109.5 . . ?
C66 C50 H50B 109.5 . . ?
H50A C50 H50B 109.5 . . ?
C66 C50 H50C 109.5 . . ?
H50A C50 H50C 109.5 . . ?
H50B C50 H50C 109.5 . . ?

loop_
_geom_bond_atom_site_label_1
_geom_bond_atom_site_label_2
_geom_bond_distance
_geom_bond_site_symmetry_2
_geom_bond_publ_flag
V4 O9 1.679(3) . ?
V4 O3 1.686(3) . ?
V4 O4 1.864(3) . ?
V4 O2 2.046(3) . ?
V4 O1 2.070(3) 2_675 ?
V4 O1 2.097(3) . ?
V4 V3 3.0797(10) . ?
V4 V2 3.0881(11) . ?
V4 V1 3.0913(10) . ?
V4 V5 3.1118(11) . ?
V2 O8 1.606(3) . ?
V2 O17 1.732(3) . ?
V2 O14 1.863(3) . ?
V2 O4 1.979(3) . ?
V2 O2 2.121(3) 2_675 ?
V2 O1 2.290(3) 2_675 ?
V2 V3 3.0832(11) 2_675 ?
V2 V1 3.1187(11) . ?
V5 O5 1.605(3) . ?
V5 O7 1.752(3) . ?
V5 O6 1.843(3) . ?
V5 O4 1.998(3) . ?
V5 O2 2.106(3) 2_675 ?
V5 O1 2.294(3) . ?
V5 V1 3.0817(10) 2_675 ?
V1 O10 1.607(3) . ?
V1 O13 1.805(3) . ?
V1 O6 1.808(3) 2_675 ?
V1 O17 1.953(3) . ?
V1 O9 2.071(3) . ?
V1 O1 2.331(3) 2_675 ?
V1 V3 3.0665(10) 2_675 ?
V1 V5 3.0817(10) 2_675 ?
V3 O12 1.611(3) . ?
V3 O14 1.788(3) 2_675 ?
V3 O13 1.853(3) 2_675 ?
V3 O7 1.959(3) . ?
V3 O3 2.022(3) . ?
V3 O1 2.340(3) . ?
V3 V1 3.0665(10) 2_675 ?
V3 V2 3.0832(11) 2_675 ?
O1 V4 2.070(3) 2_675 ?
O1 V2 2.290(3) 2_675 ?
O1 V1 2.331(3) 2_675 ?
O2 V5 2.106(3) 2_675 ?
O2 V2 2.121(3) 2_675 ?
O2 H40 0.81(9) . ?
O6 V1 1.808(3) 2_675 ?
O11 C47 1.232(6) 2_565 ?
O13 V3 1.853(3) 2_675 ?
O14 V3 1.788(3) 2_675 ?
O15 C69 1.226(6) . ?
O16 C52 1.227(6) . ?
O18 C48 1.227(5) . ?
O19 C54 1.227(6) . ?
O21 C57 1.223(6) 2_686 ?
O22 C70 1.220(6) . ?
N20 C47 1.364(6) . ?
N20 C80 1.463(7) . ?
N20 C59 1.470(6) 1_455 ?
O24 C65 1.235(6) . ?
N1 C60 1.386(6) . ?
N1 C72 1.450(7) . ?
N1 C82 1.455(6) 2_665 ?
N19 C70 1.378(6) . ?
N19 C72 1.442(6) . ?
N19 C59 1.463(6) . ?
O28 C60 1.221(6) 1_566 ?
N11 C69 1.376(6) . ?
N11 C62 1.440(6) . ?
N11 C63 1.465(6) . ?
N18 C47 1.352(6) . ?
N18 C43 1.463(6) . ?
N18 C76 1.464(6) . ?
N13 C48 1.365(6) . ?
N13 C62 1.456(6) 2_675 ?
N13 C66 1.467(6) . ?
N16 C52 1.370(6) . ?
N16 C76 1.436(6) . ?
N16 C68 1.461(6) . ?
N15 C48 1.360(6) 2_675 ?
N15 C68 1.453(6) 2_575 ?
N15 C75 1.456(6) 2_675 ?
N10 C54 1.370(6) . ?
N10 C64 1.448(6) . ?
N10 C81 1.461(6) 2_686 ?
N9 C69 1.366(6) . ?
N9 C37 1.438(6) . ?
N9 C81 1.459(6) . ?
C37 N7 1.444(6) 2_686 ?
C37 H37A 0.9700 . ?
C37 H37B 0.9700 . ?
C38 N12 1.458(6) 1_655 ?
C38 N14 1.459(6) 2_675 ?
C38 H38A 0.9700 . ?
C38 H38B 0.9700 . ?
N8 C65 1.365(6) . ?
N8 C64 1.451(6) . ?
N8 C83 1.456(6) . ?
N4 C78 1.375(7) . ?
N4 C73 1.455(7) . ?
N4 C89 1.456(7) . ?
N5 C57 1.374(6) . ?
N5 C77 1.448(6) . ?
N5 C93 1.454(7) . ?
N14 C52 1.365(6) . ?
N14 C38 1.459(6) 2_675 ?
N14 C66 1.460(6) 1_455 ?
C43 N17 1.463(6) 1_455 ?
C43 C74 1.517(7) . ?
C43 C59 1.587(7) 1_455 ?
N3 C60 1.371(7) 1_566 ?
N3 C73 1.448(7) . ?
N3 C93 1.456(6) . ?
O45 C78 1.247(7) . ?
N7 C57 1.364(7) . ?
N7 C37 1.444(6) 2_686 ?
N7 C83 1.460(6) . ?
C47 O11 1.232(6) 2_565 ?
C48 N15 1.360(6) 2_675 ?
N12 C54 1.367(6) 2_686 ?
N12 C38 1.458(6) 1_455 ?
N12 C63 1.459(6) . ?
N17 C70 1.365(6) . ?
N17 C75 1.445(6) . ?
N17 C43 1.463(6) 1_655 ?
N6 C65 1.373(7) . ?
N6 C89 1.440(7) . ?
N6 C77 1.470(6) . ?
C54 N12 1.367(6) 2_686 ?
C57 O21 1.223(6) 2_686 ?
N2 C78 1.356(7) . ?
N2 C80 1.449(7) 1_666 ?
N2 C82 1.458(7) 2_676 ?
C59 N20 1.470(6) 1_655 ?
C59 C61 1.523(6) 1_545 ?
C59 C43 1.587(7) 1_655 ?
C60 O28 1.221(6) 1_544 ?
C60 N3 1.371(7) 1_544 ?
C61 C59 1.523(6) 1_565 ?
C61 H61A 0.9600 . ?
C61 H61B 0.9600 . ?
C61 H61C 0.9600 . ?
C62 N13 1.456(6) 2_675 ?
C62 H62A 0.9700 . ?
C62 H62B 0.9700 . ?
C63 C90 1.513(6) 1_455 ?
C63 C81 1.589(6) . ?
C64 H64A 0.9700 . ?
C64 H64B 0.9700 . ?
C66 N14 1.460(6) 1_655 ?
C66 C50 1.515(6) . ?
C66 C68 1.591(6) 1_655 ?
C67 C81 1.529(6) . ?
C67 H67A 0.9600 . ?
C67 H67B 0.9600 . ?
C67 H67C 0.9600 . ?
C68 N15 1.453(6) 2_575 ?
C68 C91 1.520(7) . ?
C68 C66 1.591(6) 1_455 ?
C72 H72A 0.9700 . ?
C72 H72B 0.9700 . ?
C73 C97 1.530(7) . ?
C73 C82 1.579(7) 2_676 ?
C74 H74A 0.9600 . ?
C74 H74B 0.9600 . ?
C74 H74C 0.9600 . ?
C75 N15 1.456(6) 2_675 ?
C75 H75A 0.9700 . ?
C75 H75B 0.9700 . ?
C76 H76A 0.9700 . ?
C76 H76B 0.9700 . ?
C77 C79 1.511(7) . ?
C77 C83 1.601(7) . ?
C79 H79A 0.9600 . ?
C79 H79B 0.9600 . ?
C79 H79C 0.9600 . ?
C80 N2 1.449(7) 1_444 ?
C80 H80A 0.9700 . ?
C80 H80B 0.9700 . ?
C81 N10 1.461(6) 2_686 ?
C82 N1 1.455(6) 2_665 ?
C82 N2 1.458(7) 2_676 ?
C82 C100 1.511(7) . ?
C82 C73 1.579(7) 2_676 ?
C83 C88 1.522(6) 2_675 ?
C88 C83 1.522(6) 2_675 ?
C88 H88A 0.9600 . ?
C88 H88B 0.9600 . ?
C88 H88C 0.9600 . ?
C89 H89A 0.9700 . ?
C89 H89B 0.9700 . ?
C90 C63 1.513(6) 1_655 ?
C90 H90A 0.9600 . ?
C90 H90B 0.9600 . ?
C90 H90C 0.9600 . ?
C91 H91A 0.9600 . ?
C91 H91B 0.9600 . ?
C91 H91C 0.9600 . ?
C93 H93A 0.9700 . ?
C93 H93B 0.9700 . ?
C97 H97A 0.9600 . ?
C97 H97B 0.9600 . ?
C97 H97C 0.9600 . ?
C100 H10A 0.9600 . ?
C100 H10B 0.9600 . ?
C100 H10C 0.9600 . ?
C50 H50A 0.9600 . ?
C50 H50B 0.9600 . ?
C50 H50C 0.9600 . ?
O10W O12W 1.47(3) 1_655 ?
O12W O10W 1.47(3) 1_455 ?

loop_
_geom_torsion_atom_site_label_1
_geom_torsion_atom_site_label_2
_geom_torsion_atom_site_label_3
_geom_torsion_atom_site_label_4
_geom_torsion
_geom_torsion_site_symmetry_1
_geom_torsion_site_symmetry_2
_geom_torsion_site_symmetry_3
_geom_torsion_site_symmetry_4
_geom_torsion_publ_flag
O9 V4 V2 O8 99.0(2) . . . . ?
O3 V4 V2 O8 -9.8(2) . . . . ?
O4 V4 V2 O8 -15.1(2) . . . . ?
O2 V4 V2 O8 -169.4(2) . . . . ?
O1 V4 V2 O8 -169.4(2) 2_675 . . . ?
O1 V4 V2 O8 -94.50(19) . . . . ?
V3 V4 V2 O8 -56.81(18) . . . . ?
V1 V4 V2 O8 131.13(17) . . . . ?
V5 V4 V2 O8 -53.55(17) . . . . ?
O9 V4 V2 O17 -1.37(14) . . . . ?
O3 V4 V2 O17 -110.23(19) . . . . ?
O4 V4 V2 O17 -115.48(18) . . . . ?
O2 V4 V2 O17 90.23(15) . . . . ?
O1 V4 V2 O17 90.26(15) 2_675 . . . ?
O1 V4 V2 O17 165.11(13) . . . . ?
V3 V4 V2 O17 -157.20(11) . . . . ?
V1 V4 V2 O17 30.75(10) . . . . ?
V5 V4 V2 O17 -153.94(11) . . . . ?
O9 V4 V2 O14 -92.71(15) . . . . ?
O3 V4 V2 O14 158.44(19) . . . . ?
O4 V4 V2 O14 153.18(19) . . . . ?
O2 V4 V2 O14 -1.10(16) . . . . ?
O1 V4 V2 O14 -1.07(15) 2_675 . . . ?
O1 V4 V2 O14 73.78(14) . . . . ?
V3 V4 V2 O14 111.46(12) . . . . ?
V1 V4 V2 O14 -60.59(11) . . . . ?
V5 V4 V2 O14 114.72(12) . . . . ?
O9 V4 V2 O4 114.11(18) . . . . ?
O3 V4 V2 O4 5.3(2) . . . . ?
O2 V4 V2 O4 -154.29(19) . . . . ?
O1 V4 V2 O4 -154.26(18) 2_675 . . . ?
O1 V4 V2 O4 -79.41(16) . . . . ?
V3 V4 V2 O4 -41.72(15) . . . . ?
V1 V4 V2 O4 146.23(15) . . . . ?
V5 V4 V2 O4 -38.46(14) . . . . ?
O9 V4 V2 O2 -169.00(13) . . . 2_675 ?
O3 V4 V2 O2 82.14(18) . . . 2_675 ?
O4 V4 V2 O2 76.89(17) . . . 2_675 ?
O2 V4 V2 O2 -77.40(15) . . . 2_675 ?
O1 V4 V2 O2 -77.37(14) 2_675 . . 2_675 ?
O1 V4 V2 O2 -2.52(11) . . . 2_675 ?
V3 V4 V2 O2 35.17(9) . . . 2_675 ?
V1 V4 V2 O2 -136.89(9) . . . 2_675 ?
V5 V4 V2 O2 38.43(8) . . . 2_675 ?
O9 V4 V2 O1 -91.63(15) . . . 2_675 ?
O3 V4 V2 O1 159.51(19) . . . 2_675 ?
O4 V4 V2 O1 154.26(18) . . . 2_675 ?
O2 V4 V2 O1 -0.03(15) . . . 2_675 ?
O1 V4 V2 O1 74.85(15) . . . 2_675 ?
V3 V4 V2 O1 112.54(11) . . . 2_675 ?
V1 V4 V2 O1 -59.52(11) . . . 2_675 ?
V5 V4 V2 O1 115.80(11) . . . 2_675 ?
O9 V4 V2 V3 -85.31(10) . . . 2_675 ?
O3 V4 V2 V3 165.84(16) . . . 2_675 ?
O4 V4 V2 V3 160.58(15) . . . 2_675 ?
O2 V4 V2 V3 6.29(11) . . . 2_675 ?
O1 V4 V2 V3 6.32(11) 2_675 . . 2_675 ?
O1 V4 V2 V3 81.17(8) . . . 2_675 ?
V3 V4 V2 V3 118.86(3) . . . 2_675 ?
V1 V4 V2 V3 -53.19(2) . . . 2_675 ?
V5 V4 V2 V3 122.12(3) . . . 2_675 ?
O9 V4 V2 V1 -32.12(10) . . . . ?
O3 V4 V2 V1 -140.97(16) . . . . ?
O4 V4 V2 V1 -146.23(15) . . . . ?
O2 V4 V2 V1 59.48(11) . . . . ?
O1 V4 V2 V1 59.52(11) 2_675 . . . ?
O1 V4 V2 V1 134.37(8) . . . . ?
V3 V4 V2 V1 172.05(4) . . . . ?
V5 V4 V2 V1 175.31(3) . . . . ?
O9 V4 V5 O5 9.0(2) . . . . ?
O3 V4 V5 O5 -99.5(2) . . . . ?
O4 V4 V5 O5 13.8(2) . . . . ?
O2 V4 V5 O5 170.02(19) . . . . ?
O1 V4 V5 O5 94.23(19) 2_675 . . . ?
O1 V4 V5 O5 169.6(2) . . . . ?
V3 V4 V5 O5 -130.77(17) . . . . ?
V2 V4 V5 O5 52.32(17) . . . . ?
V1 V4 V5 O5 57.19(17) . . . . ?
O9 V4 V5 O7 110.05(19) . . . . ?
O3 V4 V5 O7 1.52(15) . . . . ?
O4 V4 V5 O7 114.87(18) . . . . ?
O2 V4 V5 O7 -88.94(15) . . . . ?
O1 V4 V5 O7 -164.74(14) 2_675 . . . ?
O1 V4 V5 O7 -89.39(15) . . . . ?
V3 V4 V5 O7 -29.73(11) . . . . ?
V2 V4 V5 O7 153.36(11) . . . . ?
V1 V4 V5 O7 158.23(11) . . . . ?
O9 V4 V5 O6 -159.51(19) . . . . ?
O3 V4 V5 O6 91.96(15) . . . . ?
O4 V4 V5 O6 -154.69(19) . . . . ?
O2 V4 V5 O6 1.50(16) . . . . ?
O1 V4 V5 O6 -74.30(14) 2_675 . . . ?
O1 V4 V5 O6 1.05(15) . . . . ?
V3 V4 V5 O6 60.71(11) . . . . ?
V2 V4 V5 O6 -116.20(11) . . . . ?
V1 V4 V5 O6 -111.33(11) . . . . ?
O9 V4 V5 O4 -4.8(2) . . . . ?
O3 V4 V5 O4 -113.35(18) . . . . ?
O2 V4 V5 O4 156.19(18) . . . . ?
O1 V4 V5 O4 80.39(16) 2_675 . . . ?
O1 V4 V5 O4 155.73(19) . . . . ?
V3 V4 V5 O4 -144.60(15) . . . . ?
V2 V4 V5 O4 38.49(15) . . . . ?
V1 V4 V5 O4 43.36(15) . . . . ?
O9 V4 V5 O2 -82.13(18) . . . 2_675 ?
O3 V4 V5 O2 169.35(14) . . . 2_675 ?
O4 V4 V5 O2 -77.30(17) . . . 2_675 ?
O2 V4 V5 O2 78.89(15) . . . 2_675 ?
O1 V4 V5 O2 3.09(12) 2_675 . . 2_675 ?
O1 V4 V5 O2 78.43(14) . . . 2_675 ?
V3 V4 V5 O2 138.09(9) . . . 2_675 ?
V2 V4 V5 O2 -38.82(9) . . . 2_675 ?
V1 V4 V5 O2 -33.95(9) . . . 2_675 ?
O9 V4 V5 O1 -160.56(19) . . . . ?
O3 V4 V5 O1 90.92(15) . . . . ?
O4 V4 V5 O1 -155.73(19) . . . . ?
O2 V4 V5 O1 0.45(15) . . . . ?
O1 V4 V5 O1 -75.34(15) 2_675 . . . ?
V3 V4 V5 O1 59.66(11) . . . . ?
V2 V4 V5 O1 -117.25(11) . . . . ?
V1 V4 V5 O1 -112.38(11) . . . . ?
O9 V4 V5 V1 -167.91(16) . . . 2_675 ?
O3 V4 V5 V1 83.56(11) . . . 2_675 ?
O4 V4 V5 V1 -163.09(15) . . . 2_675 ?
O2 V4 V5 V1 -6.90(11) . . . 2_675 ?
O1 V4 V5 V1 -82.70(8) 2_675 . . 2_675 ?
O1 V4 V5 V1 -7.35(11) . . . 2_675 ?
V3 V4 V5 V1 52.31(2) . . . 2_675 ?
V2 V4 V5 V1 -124.60(3) . . . 2_675 ?
V1 V4 V5 V1 -119.73(3) . . . 2_675 ?
O9 V4 V1 O10 0.9(2) . . . . ?
O3 V4 V1 O10 10.1(3) . . . . ?
O4 V4 V1 O10 -101.55(19) . . . . ?
O2 V4 V1 O10 101.91(18) . . . . ?
O1 V4 V1 O10 -179.5(2) 2_675 . . . ?
O1 V4 V1 O10 174.78(19) . . . . ?
V3 V4 V1 O10 113.2(3) . . . . ?
V2 V4 V1 O10 -121.52(17) . . . . ?
V5 V4 V1 O10 -126.48(16) . . . . ?
O9 V4 V1 O13 174.6(2) . . . . ?
O3 V4 V1 O13 -176.2(2) . . . . ?
O4 V4 V1 O13 72.19(16) . . . . ?
O2 V4 V1 O13 -84.35(15) . . . . ?
O1 V4 V1 O13 -5.74(16) 2_675 . . . ?
O1 V4 V1 O13 -11.49(18) . . . . ?
V3 V4 V1 O13 -73.0(3) . . . . ?
V2 V4 V1 O13 52.22(13) . . . . ?
V5 V4 V1 O13 47.26(13) . . . . ?
O9 V4 V1 O6 -95.6(2) . . . 2_675 ?
O3 V4 V1 O6 -86.4(2) . . . 2_675 ?
O4 V4 V1 O6 161.95(13) . . . 2_675 ?
O2 V4 V1 O6 5.41(12) . . . 2_675 ?
O1 V4 V1 O6 84.02(14) 2_675 . . 2_675 ?
O1 V4 V1 O6 78.27(14) . . . 2_675 ?
V3 V4 V1 O6 16.7(2) . . . 2_675 ?
V2 V4 V1 O6 141.98(10) . . . 2_675 ?
V5 V4 V1 O6 137.02(10) . . . 2_675 ?
O9 V4 V1 O17 95.10(19) . . . . ?
O3 V4 V1 O17 104.3(2) . . . . ?
O4 V4 V1 O17 -7.31(12) . . . . ?
O2 V4 V1 O17 -163.85(13) . . . . ?
O1 V4 V1 O17 -85.24(14) 2_675 . . . ?
O1 V4 V1 O17 -90.98(14) . . . . ?
V3 V4 V1 O17 -152.5(2) . . . . ?
V2 V4 V1 O17 -27.28(9) . . . . ?
V5 V4 V1 O17 -32.24(10) . . . . ?
O3 V4 V1 O9 9.2(2) . . . . ?
O4 V4 V1 O9 -102.41(19) . . . . ?
O2 V4 V1 O9 101.05(19) . . . . ?
O1 V4 V1 O9 179.7(2) 2_675 . . . ?
O1 V4 V1 O9 173.9(2) . . . . ?
V3 V4 V1 O9 112.4(3) . . . . ?
V2 V4 V1 O9 -122.38(17) . . . . ?
V5 V4 V1 O9 -127.34(17) . . . . ?
O9 V4 V1 O1 -179.7(2) . . . 2_675 ?
O3 V4 V1 O1 -170.4(2) . . . 2_675 ?
O4 V4 V1 O1 77.93(14) . . . 2_675 ?
O2 V4 V1 O1 -78.61(14) . . . 2_675 ?
O1 V4 V1 O1 -5.7(2) . . . 2_675 ?
V3 V4 V1 O1 -67.3(2) . . . 2_675 ?
V2 V4 V1 O1 57.96(11) . . . 2_675 ?
V5 V4 V1 O1 53.00(11) . . . 2_675 ?
O9 V4 V1 V3 176.00(17) . . . 2_675 ?
O3 V4 V1 V3 -174.77(19) . . . 2_675 ?
O4 V4 V1 V3 73.58(9) . . . 2_675 ?
O2 V4 V1 V3 -82.96(9) . . . 2_675 ?
O1 V4 V1 V3 -4.34(11) 2_675 . . 2_675 ?
O1 V4 V1 V3 -10.09(11) . . . 2_675 ?
V3 V4 V1 V3 -71.6(2) . . . 2_675 ?
V2 V4 V1 V3 53.62(3) . . . 2_675 ?
V5 V4 V1 V3 48.65(4) . . . 2_675 ?
O9 V4 V1 V5 -125.97(17) . . . 2_675 ?
O3 V4 V1 V5 -116.7(2) . . . 2_675 ?
O4 V4 V1 V5 131.62(9) . . . 2_675 ?
O2 V4 V1 V5 -24.92(9) . . . 2_675 ?
O1 V4 V1 V5 53.69(11) 2_675 . . 2_675 ?
O1 V4 V1 V5 47.94(11) . . . 2_675 ?
V3 V4 V1 V5 -13.6(2) . . . 2_675 ?
V2 V4 V1 V5 111.65(3) . . . 2_675 ?
V5 V4 V1 V5 106.69(3) . . . 2_675 ?
O9 V4 V1 V2 122.38(17) . . . . ?
O3 V4 V1 V2 131.6(2) . . . . ?
O4 V4 V1 V2 19.97(9) . . . . ?
O2 V4 V1 V2 -136.57(9) . . . . ?
O1 V4 V1 V2 -57.96(11) 2_675 . . . ?
O1 V4 V1 V2 -63.71(11) . . . . ?
V3 V4 V1 V2 -125.2(2) . . . . ?
V5 V4 V1 V2 -4.96(3) . . . . ?
O8 V2 V1 O10 -9.0(3) . . . . ?
O17 V2 V1 O10 -0.3(2) . . . . ?
O14 V2 V1 O10 -111.09(19) . . . . ?
O4 V2 V1 O10 98.39(18) . . . . ?
O2 V2 V1 O10 168.28(19) 2_675 . . . ?
O1 V2 V1 O10 168.02(19) 2_675 . . . ?
V3 V2 V1 O10 -131.54(17) 2_675 . . . ?
V4 V2 V1 O10 117.12(17) . . . . ?
O8 V2 V1 O13 95.1(2) . . . . ?
O17 V2 V1 O13 103.8(2) . . . . ?
O14 V2 V1 O13 -6.99(14) . . . . ?
O4 V2 V1 O13 -157.51(13) . . . . ?
O2 V2 V1 O13 -87.62(14) 2_675 . . . ?
O1 V2 V1 O13 -87.87(14) 2_675 . . . ?
V3 V2 V1 O13 -27.43(10) 2_675 . . . ?
V4 V2 V1 O13 -138.78(10) . . . . ?
O8 V2 V1 O6 -174.9(2) . . . 2_675 ?
O17 V2 V1 O6 -166.1(2) . . . 2_675 ?
O14 V2 V1 O6 83.07(15) . . . 2_675 ?
O4 V2 V1 O6 -67.45(15) . . . 2_675 ?
O2 V2 V1 O6 2.43(16) 2_675 . . 2_675 ?
O1 V2 V1 O6 2.18(15) 2_675 . . 2_675 ?
V3 V2 V1 O6 62.62(12) 2_675 . . 2_675 ?
V4 V2 V1 O6 -48.72(12) . . . 2_675 ?
O8 V2 V1 O17 -8.8(3) . . . . ?
O14 V2 V1 O17 -110.8(2) . . . . ?
O4 V2 V1 O17 98.7(2) . . . . ?
O2 V2 V1 O17 168.5(2) 2_675 . . . ?
O1 V2 V1 O17 168.3(2) 2_675 . . . ?
V3 V2 V1 O17 -131.27(18) 2_675 . . . ?
V4 V2 V1 O17 117.38(18) . . . . ?
O8 V2 V1 O9 -100.2(2) . . . . ?
O17 V2 V1 O9 -91.4(2) . . . . ?
O14 V2 V1 O9 157.77(13) . . . . ?
O4 V2 V1 O9 7.25(12) . . . . ?
O2 V2 V1 O9 77.14(13) 2_675 . . . ?
O1 V2 V1 O9 76.89(13) 2_675 . . . ?
V3 V2 V1 O9 137.32(9) 2_675 . . . ?
V4 V2 V1 O9 25.98(8) . . . . ?
O8 V2 V1 O1 -177.1(2) . . . 2_675 ?
O17 V2 V1 O1 -168.3(2) . . . 2_675 ?
O14 V2 V1 O1 80.89(13) . . . 2_675 ?
O4 V2 V1 O1 -69.64(13) . . . 2_675 ?
O2 V2 V1 O1 0.25(13) 2_675 . . 2_675 ?
V3 V2 V1 O1 60.44(10) 2_675 . . 2_675 ?
V4 V2 V1 O1 -50.90(10) . . . 2_675 ?
O8 V2 V1 V3 122.5(2) . . . 2_675 ?
O17 V2 V1 V3 131.27(18) . . . 2_675 ?
O14 V2 V1 V3 20.45(10) . . . 2_675 ?
O4 V2 V1 V3 -130.07(9) . . . 2_675 ?
O2 V2 V1 V3 -60.19(10) 2_675 . . 2_675 ?
O1 V2 V1 V3 -60.44(10) 2_675 . . 2_675 ?
V4 V2 V1 V3 -111.34(3) . . . 2_675 ?
O8 V2 V1 V5 176.2(2) . . . 2_675 ?
O17 V2 V1 V5 -175.05(18) . . . 2_675 ?
O14 V2 V1 V5 74.12(10) . . . 2_675 ?
O4 V2 V1 V5 -76.40(9) . . . 2_675 ?
O2 V2 V1 V5 -6.51(10) 2_675 . . 2_675 ?
O1 V2 V1 V5 -6.76(9) 2_675 . . 2_675 ?
V3 V2 V1 V5 53.68(3) 2_675 . . 2_675 ?
V4 V2 V1 V5 -57.67(2) . . . 2_675 ?
O8 V2 V1 V4 -126.2(2) . . . . ?
O17 V2 V1 V4 -117.38(18) . . . . ?
O14 V2 V1 V4 131.79(10) . . . . ?
O4 V2 V1 V4 -18.73(9) . . . . ?
O2 V2 V1 V4 51.16(10) 2_675 . . . ?
O1 V2 V1 V4 50.90(10) 2_675 . . . ?
V3 V2 V1 V4 111.34(3) 2_675 . . . ?
O9 V4 V3 O12 -14.7(3) . . . . ?
O3 V4 V3 O12 -3.3(2) . . . . ?
O4 V4 V3 O12 97.8(2) . . . . ?
O2 V4 V3 O12 -105.6(2) . . . . ?
O1 V4 V3 O12 -178.3(2) 2_675 . . . ?
O1 V4 V3 O12 175.6(2) . . . . ?
V2 V4 V3 O12 121.93(18) . . . . ?
V1 V4 V3 O12 -117.0(3) . . . . ?
V5 V4 V3 O12 118.63(18) . . . . ?
O9 V4 V3 O14 87.0(2) . . . 2_675 ?
O3 V4 V3 O14 98.4(2) . . . 2_675 ?
O4 V4 V3 O14 -160.51(14) . . . 2_675 ?
O2 V4 V3 O14 -3.95(13) . . . 2_675 ?
O1 V4 V3 O14 -76.61(15) 2_675 . . 2_675 ?
O1 V4 V3 O14 -82.73(15) . . . 2_675 ?
V2 V4 V3 O14 -136.37(10) . . . 2_675 ?
V1 V4 V3 O14 -15.3(2) . . . 2_675 ?
V5 V4 V3 O14 -139.67(10) . . . 2_675 ?
O9 V4 V3 O13 177.6(2) . . . 2_675 ?
O3 V4 V3 O13 -171.1(2) . . . 2_675 ?
O4 V4 V3 O13 -69.92(15) . . . 2_675 ?
O2 V4 V3 O13 86.64(15) . . . 2_675 ?
O1 V4 V3 O13 13.98(17) 2_675 . . 2_675 ?
O1 V4 V3 O13 7.86(16) . . . 2_675 ?
V2 V4 V3 O13 -45.78(13) . . . 2_675 ?
V1 V4 V3 O13 75.3(3) . . . 2_675 ?
V5 V4 V3 O13 -49.08(12) . . . 2_675 ?
O9 V4 V3 O7 -106.8(2) . . . . ?
O3 V4 V3 O7 -95.5(2) . . . . ?
O4 V4 V3 O7 5.66(12) . . . . ?
O2 V4 V3 O7 162.22(13) . . . . ?
O1 V4 V3 O7 89.56(14) 2_675 . . . ?
O1 V4 V3 O7 83.44(14) . . . . ?
V2 V4 V3 O7 29.80(10) . . . . ?
V1 V4 V3 O7 150.9(2) . . . . ?
V5 V4 V3 O7 26.50(9) . . . . ?
O9 V4 V3 O3 -11.3(2) . . . . ?
O4 V4 V3 O3 101.1(2) . . . . ?
O2 V4 V3 O3 -102.3(2) . . . . ?
O1 V4 V3 O3 -175.0(2) 2_675 . . . ?
O1 V4 V3 O3 178.9(2) . . . . ?
V2 V4 V3 O3 125.27(18) . . . . ?
V1 V4 V3 O3 -113.7(3) . . . . ?
V5 V4 V3 O3 121.97(18) . . . . ?
O9 V4 V3 O1 169.8(2) . . . . ?
O3 V4 V3 O1 -178.9(2) . . . . ?
O4 V4 V3 O1 -77.77(14) . . . . ?
O2 V4 V3 O1 78.78(14) . . . . ?
O1 V4 V3 O1 6.1(2) 2_675 . . . ?
V2 V4 V3 O1 -53.64(11) . . . . ?
V1 V4 V3 O1 67.4(2) . . . . ?
V5 V4 V3 O1 -56.94(11) . . . . ?
O9 V4 V3 V1 174.00(19) . . . 2_675 ?
O3 V4 V3 V1 -174.67(18) . . . 2_675 ?
O4 V4 V3 V1 -73.54(9) . . . 2_675 ?
O2 V4 V3 V1 83.02(9) . . . 2_675 ?
O1 V4 V3 V1 10.36(11) 2_675 . . 2_675 ?
O1 V4 V3 V1 4.24(11) . . . 2_675 ?
V2 V4 V3 V1 -49.40(4) . . . 2_675 ?
V1 V4 V3 V1 71.7(2) . . . 2_675 ?
V5 V4 V3 V1 -52.70(2) . . . 2_675 ?
O9 V4 V3 V2 116.98(19) . . . 2_675 ?
O3 V4 V3 V2 128.31(18) . . . 2_675 ?
O4 V4 V3 V2 -130.55(9) . . . 2_675 ?
O2 V4 V3 V2 26.00(9) . . . 2_675 ?
O1 V4 V3 V2 -46.65(11) 2_675 . . 2_675 ?
O1 V4 V3 V2 -52.78(11) . . . 2_675 ?
V2 V4 V3 V2 -106.42(3) . . . 2_675 ?
V1 V4 V3 V2 14.6(2) . . . 2_675 ?
V5 V4 V3 V2 -109.72(3) . . . 2_675 ?
O9 V4 O1 V4 19.6(6) . . . 2_675 ?
O3 V4 O1 V4 175.71(15) . . . 2_675 ?
O4 V4 O1 V4 -84.36(13) . . . 2_675 ?
O2 V4 O1 V4 81.31(13) . . . 2_675 ?
O1 V4 O1 V4 0.0 2_675 . . 2_675 ?
V3 V4 O1 V4 175.04(17) . . . 2_675 ?
V2 V4 O1 V4 -46.96(10) . . . 2_675 ?
V1 V4 O1 V4 4.42(16) . . . 2_675 ?
V5 V4 O1 V4 -99.07(13) . . . 2_675 ?
O9 V4 O1 V2 -72.4(6) . . . 2_675 ?
O3 V4 O1 V2 83.69(14) . . . 2_675 ?
O4 V4 O1 V2 -176.39(13) . . . 2_675 ?
O2 V4 O1 V2 -10.71(11) . . . 2_675 ?
O1 V4 O1 V2 -92.02(13) 2_675 . . 2_675 ?
V3 V4 O1 V2 83.02(11) . . . 2_675 ?
V2 V4 O1 V2 -138.98(9) . . . 2_675 ?
V1 V4 O1 V2 -87.60(11) . . . 2_675 ?
V5 V4 O1 V2 168.91(16) . . . 2_675 ?
O9 V4 O1 V5 118.7(5) . . . . ?
O3 V4 O1 V5 -85.22(13) . . . . ?
O4 V4 O1 V5 14.70(11) . . . . ?
O2 V4 O1 V5 -179.62(12) . . . . ?
O1 V4 O1 V5 99.07(13) 2_675 . . . ?
V3 V4 O1 V5 -85.89(10) . . . . ?
V2 V4 O1 V5 52.11(7) . . . . ?
V1 V4 O1 V5 103.49(9) . . . . ?
O9 V4 O1 V1 175.8(6) . . . 2_675 ?
O3 V4 O1 V1 -28.1(8) . . . 2_675 ?
O4 V4 O1 V1 71.8(8) . . . 2_675 ?
O2 V4 O1 V1 -122.5(8) . . . 2_675 ?
O1 V4 O1 V1 156.1(9) 2_675 . . 2_675 ?
V3 V4 O1 V1 -28.8(7) . . . 2_675 ?
V2 V4 O1 V1 109.2(8) . . . 2_675 ?
V1 V4 O1 V1 160.6(7) . . . 2_675 ?
V5 V4 O1 V1 57.1(7) . . . 2_675 ?
O9 V4 O1 V3 -155.4(5) . . . . ?
O3 V4 O1 V3 0.67(13) . . . . ?
O4 V4 O1 V3 100.59(12) . . . . ?
O2 V4 O1 V3 -93.74(11) . . . . ?
O1 V4 O1 V3 -175.04(17) 2_675 . . . ?
V2 V4 O1 V3 138.00(7) . . . . ?
V1 V4 O1 V3 -170.62(4) . . . . ?
V5 V4 O1 V3 85.89(10) . . . . ?
O5 V5 O1 V4 37.4(10) . . . 2_675 ?
O7 V5 O1 V4 -175.58(15) . . . 2_675 ?
O6 V5 O1 V4 -77.29(13) . . . 2_675 ?
O4 V5 O1 V4 87.73(13) . . . 2_675 ?
O2 V5 O1 V4 11.72(11) 2_675 . . 2_675 ?
V1 V5 O1 V4 -88.00(11) 2_675 . . 2_675 ?
V4 V5 O1 V4 101.80(13) . . . 2_675 ?
O5 V5 O1 V4 -64.4(10) . . . . ?
O7 V5 O1 V4 82.62(13) . . . . ?
O6 V5 O1 V4 -179.09(13) . . . . ?
O4 V5 O1 V4 -14.07(11) . . . . ?
O2 V5 O1 V4 -90.08(12) 2_675 . . . ?
V1 V5 O1 V4 170.20(14) 2_675 . . . ?
O5 V5 O1 V2 163.9(8) . . . 2_675 ?
O7 V5 O1 V2 -49.1(5) . . . 2_675 ?
O6 V5 O1 V2 49.2(5) . . . 2_675 ?
O4 V5 O1 V2 -145.8(6) . . . 2_675 ?
O2 V5 O1 V2 138.2(6) 2_675 . . 2_675 ?
V1 V5 O1 V2 38.5(5) 2_675 . . 2_675 ?
V4 V5 O1 V2 -131.7(6) . . . 2_675 ?
O5 V5 O1 V1 125.4(9) . . . 2_675 ?
O7 V5 O1 V1 -87.58(12) . . . 2_675 ?
O6 V5 O1 V1 10.71(11) . . . 2_675 ?
O4 V5 O1 V1 175.73(12) . . . 2_675 ?
O2 V5 O1 V1 99.73(11) 2_675 . . 2_675 ?
V4 V5 O1 V1 -170.20(14) . . . 2_675 ?
O5 V5 O1 V3 -152.1(9) . . . . ?
O7 V5 O1 V3 -5.11(12) . . . . ?
O6 V5 O1 V3 93.18(12) . . . . ?
O4 V5 O1 V3 -101.80(11) . . . . ?
O2 V5 O1 V3 -177.80(12) 2_675 . . . ?
V1 V5 O1 V3 82.47(9) 2_675 . . . ?
V4 V5 O1 V3 -87.73(10) . . . . ?
O12 V3 O1 V4 178.7(11) . . . 2_675 ?
O14 V3 O1 V4 -62.4(8) 2_675 . . 2_675 ?
O13 V3 O1 V4 34.0(8) 2_675 . . 2_675 ?
O7 V3 O1 V4 121.8(8) . . . 2_675 ?
O3 V3 O1 V4 -153.2(9) . . . 2_675 ?
V1 V3 O1 V4 33.0(8) 2_675 . . 2_675 ?
V4 V3 O1 V4 -152.6(9) . . . 2_675 ?
V2 V3 O1 V4 -52.7(8) 2_675 . . 2_675 ?
O12 V3 O1 V4 -28.7(13) . . . . ?
O14 V3 O1 V4 90.19(13) 2_675 . . . ?
O13 V3 O1 V4 -173.41(13) 2_675 . . . ?
O7 V3 O1 V4 -85.66(12) . . . . ?
O3 V3 O1 V4 -0.58(11) . . . . ?
V1 V3 O1 V4 -174.37(14) 2_675 . . . ?
V2 V3 O1 V4 99.92(11) 2_675 . . . ?
O12 V3 O1 V2 -128.6(12) . . . 2_675 ?
O14 V3 O1 V2 -9.72(11) 2_675 . . 2_675 ?
O13 V3 O1 V2 86.67(12) 2_675 . . 2_675 ?
O7 V3 O1 V2 174.43(12) . . . 2_675 ?
O3 V3 O1 V2 -100.49(12) . . . 2_675 ?
V1 V3 O1 V2 85.71(9) 2_675 . . 2_675 ?
V4 V3 O1 V2 -99.92(11) . . . 2_675 ?
O12 V3 O1 V5 61.6(13) . . . . ?
O14 V3 O1 V5 -179.50(12) 2_675 . . . ?
O13 V3 O1 V5 -83.11(12) 2_675 . . . ?
O7 V3 O1 V5 4.65(11) . . . . ?
O3 V3 O1 V5 89.73(12) . . . . ?
V1 V3 O1 V5 -84.06(9) 2_675 . . . ?
V4 V3 O1 V5 90.31(10) . . . . ?
V2 V3 O1 V5 -169.78(13) 2_675 . . . ?
O12 V3 O1 V1 145.7(12) . . . 2_675 ?
O14 V3 O1 V1 -95.43(12) 2_675 . . 2_675 ?
O13 V3 O1 V1 0.96(12) 2_675 . . 2_675 ?
O7 V3 O1 V1 88.72(11) . . . 2_675 ?
O3 V3 O1 V1 173.79(13) . . . 2_675 ?
V4 V3 O1 V1 174.37(14) . . . 2_675 ?
V2 V3 O1 V1 -85.71(9) 2_675 . . 2_675 ?
O9 V4 O2 V5 73.69(15) . . . 2_675 ?
O3 V4 O2 V5 -179.40(15) . . . 2_675 ?
O4 V4 O2 V5 -55.2(4) . . . 2_675 ?
O1 V4 O2 V5 -13.20(13) 2_675 . . 2_675 ?
O1 V4 O2 V5 -93.36(14) . . . 2_675 ?
V3 V4 O2 V5 -142.83(12) . . . 2_675 ?
V2 V4 O2 V5 -13.17(18) . . . 2_675 ?
V1 V4 O2 V5 35.58(11) . . . 2_675 ?
V5 V4 O2 V5 -93.70(13) . . . 2_675 ?
O9 V4 O2 V2 179.01(14) . . . 2_675 ?
O3 V4 O2 V2 -74.08(16) . . . 2_675 ?
O4 V4 O2 V2 50.1(4) . . . 2_675 ?
O1 V4 O2 V2 92.12(14) 2_675 . . 2_675 ?
O1 V4 O2 V2 11.96(13) . . . 2_675 ?
V3 V4 O2 V2 -37.51(11) . . . 2_675 ?
V2 V4 O2 V2 92.14(13) . . . 2_675 ?
V1 V4 O2 V2 140.90(12) . . . 2_675 ?
V5 V4 O2 V2 11.61(17) . . . 2_675 ?
O9 V4 O3 V3 173.01(15) . . . . ?
O4 V4 O3 V3 -83.19(17) . . . . ?
O2 V4 O3 V3 77.34(17) . . . . ?
O1 V4 O3 V3 15.2(6) 2_675 . . . ?
O1 V4 O3 V3 -0.83(16) . . . . ?
V2 V4 O3 V3 -86.45(19) . . . . ?
V1 V4 O3 V3 166.99(7) . . . . ?
V5 V4 O3 V3 -48.40(14) . . . . ?
O12 V3 O3 V4 177.44(18) . . . . ?
O14 V3 O3 V4 -79.02(18) 2_675 . . . ?
O13 V3 O3 V4 17.0(4) 2_675 . . . ?
O7 V3 O3 V4 78.59(17) . . . . ?
O1 V3 O3 V4 0.78(15) . . . . ?
V1 V3 O3 V4 6.3(2) 2_675 . . . ?
V2 V3 O3 V4 -45.88(15) 2_675 . . . ?
O9 V4 O4 V2 -67.51(16) . . . . ?
O3 V4 O4 V2 -176.38(14) . . . . ?
O2 V4 O4 V2 60.4(4) . . . . ?
O1 V4 O4 V2 18.93(13) 2_675 . . . ?
O1 V4 O4 V2 97.99(14) . . . . ?
V3 V4 O4 V2 146.36(11) . . . . ?
V1 V4 O4 V2 -29.02(12) . . . . ?
V5 V4 O4 V2 115.76(19) . . . . ?
O9 V4 O4 V5 176.72(14) . . . . ?
O3 V4 O4 V5 67.85(16) . . . . ?
O2 V4 O4 V5 -55.4(4) . . . . ?
O1 V4 O4 V5 -96.83(14) 2_675 . . . ?
O1 V4 O4 V5 -17.77(13) . . . . ?
V3 V4 O4 V5 30.60(12) . . . . ?
V2 V4 O4 V5 -115.76(19) . . . . ?
V1 V4 O4 V5 -144.79(11) . . . . ?
O8 V2 O4 V4 169.30(16) . . . . ?
O17 V2 O4 V4 62.81(16) . . . . ?
O14 V2 O4 V4 -50.4(3) . . . . ?
O2 V2 O4 V4 -93.71(15) 2_675 . . . ?
O1 V2 O4 V4 -17.54(12) 2_675 . . . ?
V3 V2 O4 V4 -23.56(18) 2_675 . . . ?
V1 V2 O4 V4 28.69(12) . . . . ?
O8 V2 O4 V5 -75.47(17) . . . . ?
O17 V2 O4 V5 178.04(15) . . . . ?
O14 V2 O4 V5 64.8(3) . . . . ?
O2 V2 O4 V5 21.52(13) 2_675 . . . ?
O1 V2 O4 V5 97.69(14) 2_675 . . . ?
V3 V2 O4 V5 91.67(14) 2_675 . . . ?
V4 V2 O4 V5 115.2(2) . . . . ?
V1 V2 O4 V5 143.92(12) . . . . ?
O5 V5 O4 V4 -169.88(16) . . . . ?
O7 V5 O4 V4 -63.03(16) . . . . ?
O6 V5 O4 V4 47.8(3) . . . . ?
O2 V5 O4 V4 93.26(15) 2_675 . . . ?
O1 V5 O4 V4 16.64(13) . . . . ?
V1 V5 O4 V4 20.50(18) 2_675 . . . ?
O5 V5 O4 V2 75.17(17) . . . . ?
O7 V5 O4 V2 -177.98(15) . . . . ?
O6 V5 O4 V2 -67.1(3) . . . . ?
O2 V5 O4 V2 -21.69(13) 2_675 . . . ?
O1 V5 O4 V2 -98.31(14) . . . . ?
V1 V5 O4 V2 -94.45(13) 2_675 . . . ?
V4 V5 O4 V2 -114.9(2) . . . . ?
O5 V5 O6 V1 172.59(17) . . . 2_675 ?
O7 V5 O6 V1 64.42(18) . . . 2_675 ?
O4 V5 O6 V1 -45.9(3) . . . 2_675 ?
O2 V5 O6 V1 -88.86(17) 2_675 . . 2_675 ?
O1 V5 O6 V1 -15.25(15) . . . 2_675 ?
V4 V5 O6 V1 -16.0(2) . . . 2_675 ?
O5 V5 O7 V3 -177.92(17) . . . . ?
O6 V5 O7 V3 -71.36(18) . . . . ?
O4 V5 O7 V3 81.16(18) . . . . ?
O2 V5 O7 V3 22.5(4) 2_675 . . . ?
O1 V5 O7 V3 6.81(16) . . . . ?
V1 V5 O7 V3 -42.46(15) 2_675 . . . ?
V4 V5 O7 V3 49.81(14) . . . . ?
O12 V3 O7 V5 179.15(18) . . . . ?
O14 V3 O7 V5 -16.6(4) 2_675 . . . ?
O13 V3 O7 V5 75.36(18) 2_675 . . . ?
O3 V3 O7 V5 -81.68(18) . . . . ?
O1 V3 O7 V5 -6.80(16) . . . . ?
V1 V3 O7 V5 43.08(15) 2_675 . . . ?
V4 V3 O7 V5 -50.96(15) . . . . ?
V2 V3 O7 V5 -1.9(2) 2_675 . . . ?
O3 V4 O9 V1 -174.50(15) . . . . ?
O4 V4 O9 V1 82.32(16) . . . . ?
O2 V4 O9 V1 -79.35(16) . . . . ?
O1 V4 O9 V1 -0.26(16) 2_675 . . . ?
O1 V4 O9 V1 -19.5(6) . . . . ?
V3 V4 O9 V1 -167.34(6) . . . . ?
V2 V4 O9 V1 47.64(13) . . . . ?
V5 V4 O9 V1 85.32(18) . . . . ?
O10 V1 O9 V4 -179.32(18) . . . . ?
O13 V1 O9 V4 -10.5(4) . . . . ?
O6 V1 O9 V4 80.38(17) 2_675 . . . ?
O17 V1 O9 V4 -78.57(17) . . . . ?
O1 V1 O9 V4 0.24(14) 2_675 . . . ?
V3 V1 O9 V4 -4.7(2) 2_675 . . . ?
V5 V1 O9 V4 47.46(14) 2_675 . . . ?
V2 V1 O9 V4 -48.05(14) . . . . ?
O10 V1 O13 V3 177.47(18) . . . 2_675 ?
O6 V1 O13 V3 -79.58(18) 2_675 . . 2_675 ?
O17 V1 O13 V3 75.26(18) . . . 2_675 ?
O9 V1 O13 V3 9.0(4) . . . 2_675 ?
O1 V1 O13 V3 -1.34(16) 2_675 . . 2_675 ?
V5 V1 O13 V3 -49.51(15) 2_675 . . 2_675 ?
V4 V1 O13 V3 2.5(2) . . . 2_675 ?
V2 V1 O13 V3 46.14(14) . . . 2_675 ?
O8 V2 O14 V3 -174.15(18) . . . 2_675 ?
O17 V2 O14 V3 -67.05(19) . . . 2_675 ?
O4 V2 O14 V3 45.7(3) . . . 2_675 ?
O2 V2 O14 V3 86.83(17) 2_675 . . 2_675 ?
O1 V2 O14 V3 13.47(16) 2_675 . . 2_675 ?
V4 V2 O14 V3 14.2(2) . . . 2_675 ?
V1 V2 O14 V3 -34.91(15) . . . 2_675 ?
O8 V2 O17 V1 174.08(17) . . . . ?
O14 V2 O17 V1 69.54(18) . . . . ?
O4 V2 O17 V1 -82.96(17) . . . . ?
O2 V2 O17 V1 -22.9(4) 2_675 . . . ?
O1 V2 O17 V1 -8.78(16) 2_675 . . . ?
V3 V2 O17 V1 40.49(14) 2_675 . . . ?
V4 V2 O17 V1 -51.39(14) . . . . ?
O10 V1 O17 V2 179.80(18) . . . . ?
O13 V1 O17 V2 -73.75(18) . . . . ?
O6 V1 O17 V2 26.8(4) 2_675 . . . ?
O9 V1 O17 V2 82.95(18) . . . . ?
O1 V1 O17 V2 8.78(16) 2_675 . . . ?
V3 V1 O17 V2 -41.06(15) 2_675 . . . ?
V5 V1 O17 V2 6.0(2) 2_675 . . . ?
V4 V1 O17 V2 52.09(15) . . . . ?
C69 N9 C37 N7 100.2(5) . . . 2_686 ?
C81 N9 C37 N7 -88.0(5) . . . 2_686 ?
C47 N18 C43 N17 -108.2(4) . . . 1_455 ?
C76 N18 C43 N17 74.9(5) . . . 1_455 ?
C47 N18 C43 C74 124.9(4) . . . . ?
C76 N18 C43 C74 -52.0(5) . . . . ?
C47 N18 C43 C59 1.2(4) . . . 1_455 ?
C76 N18 C43 C59 -175.6(4) . . . 1_455 ?
C43 N18 C47 O11 -176.3(4) . . . 2_565 ?
C76 N18 C47 O11 0.7(6) . . . 2_565 ?
C43 N18 C47 N20 0.8(5) . . . . ?
C76 N18 C47 N20 177.8(4) . . . . ?
C80 N20 C47 O11 1.5(7) . . . 2_565 ?
C59 N20 C47 O11 174.4(4) 1_455 . . 2_565 ?
C80 N20 C47 N18 -175.6(4) . . . . ?
C59 N20 C47 N18 -2.7(5) 1_455 . . . ?
C62 N13 C48 O18 7.0(7) 2_675 . . . ?
C66 N13 C48 O18 177.3(4) . . . . ?
C62 N13 C48 N15 -172.4(4) 2_675 . . 2_675 ?
C66 N13 C48 N15 -2.1(5) . . . 2_675 ?
C38 N14 C52 O16 3.7(7) 2_675 . . . ?
C66 N14 C52 O16 -176.8(4) 1_455 . . . ?
C38 N14 C52 N16 -177.8(4) 2_675 . . . ?
C66 N14 C52 N16 1.7(5) 1_455 . . . ?
C76 N16 C52 O16 -0.5(7) . . . . ?
C68 N16 C52 O16 176.3(4) . . . . ?
C76 N16 C52 N14 -179.0(4) . . . . ?
C68 N16 C52 N14 -2.2(5) . . . . ?
C64 N10 C54 O19 2.6(7) . . . . ?
C81 N10 C54 O19 -177.7(4) 2_686 . . . ?
C64 N10 C54 N12 179.1(4) . . . 2_686 ?
C81 N10 C54 N12 -1.2(5) 2_686 . . 2_686 ?
C37 N7 C57 O21 1.6(7) 2_686 . . 2_686 ?
C83 N7 C57 O21 -177.7(4) . . . 2_686 ?
C37 N7 C57 N5 177.8(4) 2_686 . . . ?
C83 N7 C57 N5 -1.5(5) . . . . ?
C77 N5 C57 O21 174.9(4) . . . 2_686 ?
C93 N5 C57 O21 6.5(7) . . . 2_686 ?
C77 N5 C57 N7 -1.3(5) . . . . ?
C93 N5 C57 N7 -169.7(4) . . . . ?
C70 N19 C59 N20 -107.4(4) . . . 1_655 ?
C72 N19 C59 N20 71.3(6) . . . 1_655 ?
C70 N19 C59 C61 126.3(4) . . . 1_545 ?
C72 N19 C59 C61 -55.0(6) . . . 1_545 ?
C70 N19 C59 C43 1.7(5) . . . 1_655 ?
C72 N19 C59 C43 -179.6(4) . . . 1_655 ?
C72 N1 C60 O28 3.9(7) . . . 1_544 ?
C82 N1 C60 O28 170.2(4) 2_665 . . 1_544 ?
C72 N1 C60 N3 -174.3(4) . . . 1_544 ?
C82 N1 C60 N3 -8.0(5) 2_665 . . 1_544 ?
C69 N11 C62 N13 -94.5(5) . . . 2_675 ?
C63 N11 C62 N13 82.6(5) . . . 2_675 ?
C54 N12 C63 N11 -112.2(4) 2_686 . . . ?
C38 N12 C63 N11 78.5(5) 1_455 . . . ?
C54 N12 C63 C90 121.2(4) 2_686 . . 1_455 ?
C38 N12 C63 C90 -48.1(6) 1_455 . . 1_455 ?
C54 N12 C63 C81 -3.0(5) 2_686 . . . ?
C38 N12 C63 C81 -172.4(4) 1_455 . . . ?
C69 N11 C63 N12 108.2(4) . . . . ?
C62 N11 C63 N12 -69.1(5) . . . . ?
C69 N11 C63 C90 -125.1(4) . . . 1_455 ?
C62 N11 C63 C90 57.6(5) . . . 1_455 ?
C69 N11 C63 C81 -1.5(4) . . . . ?
C62 N11 C63 C81 -178.8(4) . . . . ?
C54 N10 C64 N8 92.6(5) . . . . ?
C81 N10 C64 N8 -87.1(5) 2_686 . . . ?
C65 N8 C64 N10 -103.0(5) . . . . ?
C83 N8 C64 N10 88.5(5) . . . . ?
C64 N8 C65 O24 3.1(7) . . . . ?
C83 N8 C65 O24 172.8(4) . . . . ?
C64 N8 C65 N6 -176.1(4) . . . . ?
C83 N8 C65 N6 -6.4(5) . . . . ?
C89 N6 C65 O24 8.7(7) . . . . ?
C77 N6 C65 O24 -176.6(4) . . . . ?
C89 N6 C65 N8 -172.2(4) . . . . ?
C77 N6 C65 N8 2.6(5) . . . . ?
C48 N13 C66 N14 110.6(4) . . . 1_655 ?
C62 N13 C66 N14 -79.7(5) 2_675 . . 1_655 ?
C48 N13 C66 C50 -122.5(4) . . . . ?
C62 N13 C66 C50 47.1(6) 2_675 . . . ?
C48 N13 C66 C68 1.3(5) . . . 1_655 ?
C62 N13 C66 C68 171.0(4) 2_675 . . 1_655 ?
C52 N16 C68 N15 110.9(4) . . . 2_575 ?
C76 N16 C68 N15 -72.4(5) . . . 2_575 ?
C52 N16 C68 C91 -121.6(4) . . . . ?
C76 N16 C68 C91 55.1(6) . . . . ?
C52 N16 C68 C66 1.7(5) . . . 1_455 ?
C76 N16 C68 C66 178.4(4) . . . 1_455 ?
C37 N9 C69 O15 -0.3(7) . . . . ?
C81 N9 C69 O15 -173.1(4) . . . . ?
C37 N9 C69 N11 177.1(4) . . . . ?
C81 N9 C69 N11 4.3(5) . . . . ?
C62 N11 C69 O15 -6.7(7) . . . . ?
C63 N11 C69 O15 175.9(4) . . . . ?
C62 N11 C69 N9 175.9(4) . . . . ?
C63 N11 C69 N9 -1.5(5) . . . . ?
C75 N17 C70 O22 -1.3(7) . . . . ?
C43 N17 C70 O22 175.1(4) 1_655 . . . ?
C75 N17 C70 N19 -177.5(4) . . . . ?
C43 N17 C70 N19 -1.0(5) 1_655 . . . ?
C72 N19 C70 O22 4.4(7) . . . . ?
C59 N19 C70 O22 -176.8(4) . . . . ?
C72 N19 C70 N17 -179.3(4) . . . . ?
C59 N19 C70 N17 -0.6(5) . . . . ?
C70 N19 C72 N1 92.5(5) . . . . ?
C59 N19 C72 N1 -86.1(5) . . . . ?
C60 N1 C72 N19 -104.6(5) . . . . ?
C82 N1 C72 N19 90.9(5) 2_665 . . . ?
C60 N3 C73 N4 -110.7(5) 1_566 . . . ?
C93 N3 C73 N4 66.3(6) . . . . ?
C60 N3 C73 C97 123.3(5) 1_566 . . . ?
C93 N3 C73 C97 -59.7(6) . . . . ?
C60 N3 C73 C82 0.0(5) 1_566 . . 2_676 ?
C93 N3 C73 C82 177.0(4) . . . 2_676 ?
C78 N4 C73 N3 115.9(5) . . . . ?
C89 N4 C73 N3 -79.6(6) . . . . ?
C78 N4 C73 C97 -118.0(5) . . . . ?
C89 N4 C73 C97 46.4(6) . . . . ?
C78 N4 C73 C82 5.8(5) . . . 2_676 ?
C89 N4 C73 C82 170.2(4) . . . 2_676 ?
C70 N17 C75 N15 -98.4(5) . . . 2_675 ?
C43 N17 C75 N15 85.6(5) 1_655 . . 2_675 ?
C52 N16 C76 N18 -97.1(5) . . . . ?
C68 N16 C76 N18 86.5(5) . . . . ?
C47 N18 C76 N16 93.8(5) . . . . ?
C43 N18 C76 N16 -89.6(5) . . . . ?
C57 N5 C77 N6 111.8(4) . . . . ?
C93 N5 C77 N6 -80.9(6) . . . . ?
C57 N5 C77 C79 -120.8(5) . . . . ?
C93 N5 C77 C79 46.5(6) . . . . ?
C57 N5 C77 C83 3.2(5) . . . . ?
C93 N5 C77 C83 170.5(4) . . . . ?
C65 N6 C77 N5 -107.8(5) . . . . ?
C89 N6 C77 N5 66.8(6) . . . . ?
C65 N6 C77 C79 124.4(5) . . . . ?
C89 N6 C77 C79 -61.0(6) . . . . ?
C65 N6 C77 C83 1.7(5) . . . . ?
C89 N6 C77 C83 176.3(4) . . . . ?
C80 N2 C78 O45 2.1(8) 1_666 . . . ?
C82 N2 C78 O45 -174.4(5) 2_676 . . . ?
C80 N2 C78 N4 -179.1(4) 1_666 . . . ?
C82 N2 C78 N4 4.3(6) 2_676 . . . ?
C73 N4 C78 O45 172.3(5) . . . . ?
C89 N4 C78 O45 6.8(7) . . . . ?
C73 N4 C78 N2 -6.5(6) . . . . ?
C89 N4 C78 N2 -172.0(4) . . . . ?
C47 N20 C80 N2 -97.2(5) . . . 1_444 ?
C59 N20 C80 N2 90.8(6) 1_455 . . 1_444 ?
C69 N9 C81 N10 -114.8(4) . . . 2_686 ?
C37 N9 C81 N10 72.9(5) . . . 2_686 ?
C69 N9 C81 C67 118.6(4) . . . . ?
C37 N9 C81 C67 -53.8(6) . . . . ?
C69 N9 C81 C63 -5.0(5) . . . . ?
C37 N9 C81 C63 -177.4(4) . . . . ?
N12 C63 C81 N9 -113.8(4) . . . . ?
N11 C63 C81 N9 3.6(4) . . . . ?
C90 C63 C81 N9 124.5(4) 1_455 . . . ?
N12 C63 C81 N10 3.4(4) . . . 2_686 ?
N11 C63 C81 N10 120.8(3) . . . 2_686 ?
C90 C63 C81 N10 -118.3(4) 1_455 . . 2_686 ?
N12 C63 C81 C67 124.9(4) . . . . ?
N11 C63 C81 C67 -117.7(4) . . . . ?
C90 C63 C81 C67 3.2(6) 1_455 . . . ?
C65 N8 C83 N7 115.7(4) . . . . ?
C64 N8 C83 N7 -75.0(5) . . . . ?
C65 N8 C83 C88 -117.2(5) . . . 2_675 ?
C64 N8 C83 C88 52.0(6) . . . 2_675 ?
C65 N8 C83 C77 7.1(5) . . . . ?
C64 N8 C83 C77 176.3(4) . . . . ?
C57 N7 C83 N8 -105.9(4) . . . . ?
C37 N7 C83 N8 74.8(5) 2_686 . . . ?
C57 N7 C83 C88 126.9(4) . . . 2_675 ?
C37 N7 C83 C88 -52.4(6) 2_686 . . 2_675 ?
C57 N7 C83 C77 3.3(5) . . . . ?
C37 N7 C83 C77 -176.0(4) 2_686 . . . ?
N5 C77 C83 N8 112.2(4) . . . . ?
N6 C77 C83 N8 -4.9(4) . . . . ?
C79 C77 C83 N8 -125.3(4) . . . . ?
N5 C77 C83 N7 -3.7(4) . . . . ?
N6 C77 C83 N7 -120.9(4) . . . . ?
C79 C77 C83 N7 118.7(4) . . . . ?
N5 C77 C83 C88 -125.3(4) . . . 2_675 ?
N6 C77 C83 C88 117.5(4) . . . 2_675 ?
C79 C77 C83 C88 -2.9(6) . . . 2_675 ?
C65 N6 C89 N4 93.7(6) . . . . ?
C77 N6 C89 N4 -80.5(6) . . . . ?
C78 N4 C89 N6 -102.0(5) . . . . ?
C73 N4 C89 N6 94.8(6) . . . . ?
C57 N5 C93 N3 -98.4(5) . . . . ?
C77 N5 C93 N3 95.0(6) . . . . ?
C60 N3 C93 N5 97.7(5) 1_566 . . . ?
C73 N3 C93 N5 -79.1(6) . . . . ?
